data_7007178
loop_
_publ_author_name
'Mansfield, Natalie E.'
'Coles, Martyn P.'
'Hitchcock, Peter B.'

_publ_section_title
;
 The effect of P-cyclohexyl groups on the coordination chemistry of
 phosphaguanidinates.
;
_journal_issue 17
_journal_name_full 'Dalton transactions (Cambridge, England : 2003)'
_journal_page_first 2052
_journal_page_last 2054
_journal_paper_doi 10.1039/b601235c
_journal_year 2006
_chemical_compound_source 'synthesis as described'
_chemical_formula_moiety 'C114 H216 Li6 N12 P6, 4(C7 H8)'
_chemical_formula_sum 'C142 H248 Li6 N12 P6'
_chemical_formula_weight 2350.98
_chemical_name_systematic
;
?
;
_space_group_IT_number 2
_symmetry_cell_setting triclinic
_symmetry_Int_Tables_number 2
_symmetry_space_group_name_Hall '-P 1'
_symmetry_space_group_name_H-M 'P -1'
_atom_sites_solution_hydrogens geom
_atom_sites_solution_primary direct
_atom_sites_solution_secondary difmap
_audit_conform_dict_location ftp://ftp.iucr.org/pub/cif_core.dic
_audit_conform_dict_name cif_core.dic
_audit_conform_dict_version 2.3
_audit_creation_date 2005-11-14T10:41:14-00:00
_audit_creation_method 'WinGX routine CIF_UPDATE'
_cell_angle_alpha 89.639(1)
_cell_angle_beta 85.970(1)
_cell_angle_gamma 87.721(1)
_cell_formula_units_Z 2
_cell_length_a 14.9993(4)
_cell_length_b 15.3885(3)
_cell_length_c 32.7501(7)
_cell_measurement_reflns_used 74116
_cell_measurement_temperature 173(2)
_cell_measurement_theta_max 22.986
_cell_measurement_theta_min 3.395
_cell_measurement_wavelength 0.71073
_cell_volume 7534.6(3)
_computing_cell_refinement 'HKL Scalepack (Otwinowski & Minor 1997)'
_computing_data_collection 'Collect (Nonius BV, 1997-2000)'
_computing_data_reduction 'HKL Denzo and Scalepack (Otwinowski & Minor 1997)'
_computing_molecular_graphics 'Ortep-3 for Windows (Farrugia, 1997)'
_computing_publication_material 'WinGX publication routines (Farrugia, 1999)'
_computing_structure_refinement 'SHELXL-97 (Sheldrick, 1997)'
_computing_structure_solution 'SHELXS-86 (Sheldrick, 1986)'
_diffrn_ambient_temperature 173(2)
_diffrn_detector 'CCD plate'
_diffrn_detector_area_resol_mean 9
_diffrn_measured_fraction_theta_full 0.987
_diffrn_measured_fraction_theta_max 0.987
_diffrn_measurement_device '95mm CCD camera on \k-goniostat'
_diffrn_measurement_device_type KappaCCD
_diffrn_measurement_method 'CCD rotation images, thick slices'
_diffrn_orient_matrix_type 'by Nonius Collect from scalepack cell'
_diffrn_orient_matrix_UB_11 0.233174E-1
_diffrn_orient_matrix_UB_12 0.166325E-1
_diffrn_orient_matrix_UB_13 -0.282081E-1
_diffrn_orient_matrix_UB_21 0.292032E-1
_diffrn_orient_matrix_UB_22 -0.592276E-1
_diffrn_orient_matrix_UB_23 -0.37903E-2
_diffrn_orient_matrix_UB_31 -0.554738E-1
_diffrn_orient_matrix_UB_32 -0.210964E-1
_diffrn_orient_matrix_UB_33 -0.112657E-1
_diffrn_radiation_monochromator graphite
_diffrn_radiation_probe x-ray
_diffrn_radiation_type MoK\a
_diffrn_radiation_wavelength 0.71073
_diffrn_reflns_av_R_equivalents 0.1121
_diffrn_reflns_av_unetI/netI 0.1425
_diffrn_reflns_limit_h_max 16
_diffrn_reflns_limit_h_min -14
_diffrn_reflns_limit_k_max 16
_diffrn_reflns_limit_k_min -16
_diffrn_reflns_limit_l_max 35
_diffrn_reflns_limit_l_min -36
_diffrn_reflns_number 61243
_diffrn_reflns_theta_full 23.07
_diffrn_reflns_theta_max 23.07
_diffrn_reflns_theta_min 3.41
_diffrn_source 'Enraf Nonius FR590'
_exptl_absorpt_coefficient_mu 0.119
_exptl_absorpt_correction_type none
_exptl_crystal_colour colourless
_exptl_crystal_density_diffrn 1.036
_exptl_crystal_density_method 'not measured'
_exptl_crystal_description plate
_exptl_crystal_F_000 2584
_exptl_crystal_size_max 0.1
_exptl_crystal_size_mid 0.1
_exptl_crystal_size_min 0.01
_refine_diff_density_max 0.822
_refine_diff_density_min -0.573
_refine_diff_density_rms 0.066
_refine_ls_extinction_method none
_refine_ls_goodness_of_fit_ref 1.014
_refine_ls_hydrogen_treatment constr
_refine_ls_matrix_type full
_refine_ls_number_parameters 1357
_refine_ls_number_reflns 20864
_refine_ls_number_restraints 666
_refine_ls_restrained_S_all 1.041
_refine_ls_R_factor_all 0.2003
_refine_ls_R_factor_gt 0.106
_refine_ls_shift/su_max 0.001
_refine_ls_shift/su_mean 0
_refine_ls_structure_factor_coef Fsqd
_refine_ls_weighting_details 'calc w=1/[\s^2^(Fo^2^)+(0.1098P)^2^+20.3917P] where P=(Fo^2^+2Fc^2^)/3'
_refine_ls_weighting_scheme calc
_refine_ls_wR_factor_gt 0.2359
_refine_ls_wR_factor_ref 0.2899
_reflns_number_gt 10921
_reflns_number_total 20864
_reflns_threshold_expression >2sigma(I)
_cod_data_source_file b601235c.txt
_cod_data_source_block (1)-nov1105
_cod_database_code 7007178

loop_
_symmetry_equiv_pos_as_xyz
'x, y, z'
'-x, -y, -z'

loop_
_atom_site_label
_atom_site_type_symbol
_atom_site_fract_x
_atom_site_fract_y
_atom_site_fract_z
_atom_site_U_iso_or_equiv
_atom_site_adp_type
_atom_site_occupancy
_atom_site_symmetry_multiplicity
_atom_site_calc_flag
_atom_site_refinement_flags
_atom_site_disorder_assembly
_atom_site_disorder_group
Li1 Li 0.1618(9) 0.0746(7) -0.1450(4) 0.050(3) Uani 1 1 d . . .
Li2 Li -0.1016(8) -0.1334(7) -0.1370(4) 0.047(3) Uani 1 1 d . . .
Li3 Li -0.2615(8) -0.2058(7) 0.0075(3) 0.041(3) Uani 1 1 d . . .
P1 P -0.26826(12) -0.17285(11) -0.13843(5) 0.0352(5) Uani 1 1 d . . .
P2 P 0.20015(12) -0.07799(11) -0.18254(5) 0.0379(5) Uani 1 1 d . . .
P3 P 0.25524(13) 0.31539(10) -0.06876(5) 0.0346(5) Uani 1 1 d . . .
N1 N -0.1587(4) -0.1555(3) -0.08329(15) 0.0355(14) Uani 1 1 d . . .
N2 N -0.2966(3) -0.1929(3) -0.04967(15) 0.0354(14) Uani 1 1 d . . .
N3 N 0.0192(3) -0.1389(3) -0.16530(15) 0.0321(13) Uani 1 1 d . . .
N4 N 0.0580(4) 0.0065(3) -0.15630(15) 0.0375(14) Uani 1 1 d . . .
N5 N 0.2144(4) 0.1840(3) -0.12876(15) 0.0349(14) Uani 1 1 d . . .
N6 N 0.2501(4) 0.1498(3) -0.06054(15) 0.0357(14) Uani 1 1 d . . .
C1 C -0.3660(5) -0.0975(4) -0.1453(2) 0.0448(19) Uani 1 1 d . . .
H1 H -0.422 -0.1286 -0.1375 0.054 Uiso 1 1 calc R . .
C2 C -0.3639(6) -0.0166(5) -0.1186(2) 0.065(2) Uani 1 1 d . . .
H2A H -0.3646 -0.0342 -0.0895 0.078 Uiso 1 1 calc R . .
H2B H -0.3079 0.0138 -0.1256 0.078 Uiso 1 1 calc R . .
C3 C -0.4436(8) 0.0448(6) -0.1249(3) 0.103(4) Uani 1 1 d . . .
H3A H -0.4994 0.0152 -0.1164 0.124 Uiso 1 1 calc R . .
H3B H -0.4406 0.0963 -0.1071 0.124 Uiso 1 1 calc R . .
C4 C -0.4469(7) 0.0744(6) -0.1689(3) 0.092(3) Uani 1 1 d . . .
H4A H -0.3943 0.1092 -0.1768 0.11 Uiso 1 1 calc R . .
H4B H -0.5016 0.1113 -0.172 0.11 Uiso 1 1 calc R . .
C5 C -0.4470(6) -0.0051(6) -0.1961(3) 0.077(3) Uani 1 1 d . . .
H5A H -0.4449 0.0139 -0.2251 0.092 Uiso 1 1 calc R . .
H5B H -0.5034 -0.0355 -0.1901 0.092 Uiso 1 1 calc R . .
C6 C -0.3680(5) -0.0681(5) -0.1900(2) 0.055(2) Uani 1 1 d . . .
H6A H -0.3116 -0.0394 -0.1984 0.066 Uiso 1 1 calc R . .
H6B H -0.372 -0.1196 -0.2077 0.066 Uiso 1 1 calc R . .
C7 C -0.3078(5) -0.2839(4) -0.1472(2) 0.0416(18) Uani 1 1 d . . .
H7 H -0.3653 -0.2909 -0.1303 0.05 Uiso 1 1 calc R . .
C8 C -0.3242(6) -0.3003(5) -0.1917(2) 0.056(2) Uani 1 1 d . . .
H8A H -0.2694 -0.2882 -0.2091 0.068 Uiso 1 1 calc R . .
H8B H -0.3728 -0.2601 -0.2001 0.068 Uiso 1 1 calc R . .
C9 C -0.3498(7) -0.3945(5) -0.1987(3) 0.077(3) Uani 1 1 d . . .
H9A H -0.4085 -0.4046 -0.1841 0.092 Uiso 1 1 calc R . .
H9B H -0.3554 -0.4039 -0.2282 0.092 Uiso 1 1 calc R . .
C10 C -0.2800(7) -0.4586(5) -0.1834(3) 0.077(3) Uani 1 1 d . . .
H10A H -0.3 -0.5186 -0.1866 0.092 Uiso 1 1 calc R . .
H10B H -0.223 -0.453 -0.2002 0.092 Uiso 1 1 calc R . .
C11 C -0.2650(6) -0.4430(5) -0.1396(3) 0.066(2) Uani 1 1 d . . .
H11A H -0.2172 -0.4839 -0.131 0.079 Uiso 1 1 calc R . .
H11B H -0.3204 -0.4545 -0.1225 0.079 Uiso 1 1 calc R . .
C12 C -0.2386(5) -0.3503(4) -0.1326(2) 0.0481(19) Uani 1 1 d . . .
H12A H -0.18 -0.3408 -0.1474 0.058 Uiso 1 1 calc R . .
H12B H -0.2321 -0.3417 -0.103 0.058 Uiso 1 1 calc R . .
C13 C -0.2454(4) -0.1741(4) -0.08273(19) 0.0321(16) Uani 1 1 d . . .
C14 C -0.1173(4) -0.1580(5) -0.0442(2) 0.0453(19) Uani 1 1 d . . .
H14 H -0.161 -0.1324 -0.0226 0.054 Uiso 1 1 calc R . .
C15 C -0.0353(5) -0.1034(6) -0.0475(2) 0.064(2) Uani 1 1 d . . .
H15A H -0.0527 -0.0436 -0.0548 0.097 Uiso 1 1 calc R . .
H15B H 0.0079 -0.1276 -0.0687 0.097 Uiso 1 1 calc R . .
H15C H -0.0081 -0.1037 -0.0212 0.097 Uiso 1 1 calc R . .
C16 C -0.0936(5) -0.2513(5) -0.0322(2) 0.064(2) Uani 1 1 d . . .
H16A H -0.1478 -0.2849 -0.0301 0.096 Uiso 1 1 calc R . .
H16B H -0.0668 -0.2519 -0.0057 0.096 Uiso 1 1 calc R . .
H16C H -0.0507 -0.2772 -0.0531 0.096 Uiso 1 1 calc R . .
C17 C -0.3917(5) -0.2101(4) -0.0530(2) 0.0447(19) Uani 1 1 d . . .
H17 H -0.4071 -0.2002 -0.0819 0.054 Uiso 1 1 calc R . .
C18 C -0.4503(5) -0.1490(5) -0.0247(2) 0.059(2) Uani 1 1 d . . .
H18A H -0.4394 -0.0885 -0.0325 0.088 Uiso 1 1 calc R . .
H18B H -0.4356 -0.1588 0.0037 0.088 Uiso 1 1 calc R . .
H18C H -0.5135 -0.1606 -0.0273 0.088 Uiso 1 1 calc R . .
C19 C -0.4091(5) -0.3046(5) -0.0409(2) 0.054(2) Uani 1 1 d . . .
H19A H -0.3721 -0.3438 -0.0591 0.082 Uiso 1 1 calc R . .
H19B H -0.4724 -0.3158 -0.0433 0.082 Uiso 1 1 calc R . .
H19C H -0.394 -0.3146 -0.0126 0.082 Uiso 1 1 calc R . .
C20 C 0.2556(5) -0.1765(4) -0.1613(2) 0.0446(19) Uani 1 1 d . . .
H20 H 0.2426 -0.2278 -0.1782 0.054 Uiso 1 1 calc R . .
C21 C 0.3562(6) -0.1687(7) -0.1618(3) 0.084(3) Uani 1 1 d . . .
H21A H 0.3696 -0.1161 -0.1465 0.101 Uiso 1 1 calc R . .
H21B H 0.381 -0.162 -0.1904 0.101 Uiso 1 1 calc R . .
C22 C 0.4019(7) -0.2495(7) -0.1424(4) 0.105(4) Uani 1 1 d . . .
H22A H 0.3943 -0.3009 -0.1596 0.126 Uiso 1 1 calc R . .
H22B H 0.4668 -0.2403 -0.142 0.126 Uiso 1 1 calc R . .
C23 C 0.3648(7) -0.2674(6) -0.0998(4) 0.097(4) Uani 1 1 d . . .
H23A H 0.3797 -0.22 -0.0814 0.116 Uiso 1 1 calc R . .
H23B H 0.392 -0.3225 -0.0898 0.116 Uiso 1 1 calc R . .
C24 C 0.2652(7) -0.2741(6) -0.0990(3) 0.092(3) Uani 1 1 d . . .
H24A H 0.2408 -0.2817 -0.0704 0.11 Uiso 1 1 calc R . .
H24B H 0.2508 -0.3258 -0.1147 0.11 Uiso 1 1 calc R . .
C25 C 0.2212(5) -0.1926(5) -0.1173(2) 0.059(2) Uani 1 1 d . . .
H25A H 0.1557 -0.1991 -0.1163 0.071 Uiso 1 1 calc R . .
H25B H 0.2328 -0.1415 -0.1006 0.071 Uiso 1 1 calc R . .
C26 C 0.1987(5) -0.1018(5) -0.2390(2) 0.054(2) Uani 1 1 d . . .
H26 H 0.1769 -0.1619 -0.2419 0.064 Uiso 1 1 calc R . .
C27 C 0.2926(6) -0.0990(5) -0.2610(2) 0.065(3) Uani 1 1 d . . .
H27A H 0.3348 -0.1359 -0.2458 0.079 Uiso 1 1 calc R . .
H27B H 0.2911 -0.1236 -0.2888 0.079 Uiso 1 1 calc R . .
C28 C 0.3266(7) -0.0078(6) -0.2644(3) 0.083(3) Uani 1 1 d . . .
H28A H 0.3347 0.0148 -0.2367 0.099 Uiso 1 1 calc R . .
H28B H 0.3855 -0.0091 -0.2802 0.099 Uiso 1 1 calc R . .
C29 C 0.2619(9) 0.0518(6) -0.2855(3) 0.097(4) Uani 1 1 d . . .
H29A H 0.2838 0.1116 -0.286 0.116 Uiso 1 1 calc R . .
H29B H 0.2586 0.0326 -0.3141 0.116 Uiso 1 1 calc R . .
C30 C 0.1700(8) 0.0519(6) -0.2639(3) 0.090(3) Uani 1 1 d . . .
H30A H 0.1283 0.0888 -0.2793 0.108 Uiso 1 1 calc R . .
H30B H 0.172 0.077 -0.2362 0.108 Uiso 1 1 calc R . .
C31 C 0.1356(6) -0.0392(6) -0.2601(2) 0.068(3) Uani 1 1 d . . .
H31A H 0.1269 -0.0615 -0.2878 0.081 Uiso 1 1 calc R . .
H31B H 0.0767 -0.037 -0.2444 0.081 Uiso 1 1 calc R . .
C32 C 0.0774(4) -0.0771(4) -0.16633(18) 0.0326(16) Uani 1 1 d . . .
C33 C 0.0420(4) -0.2252(4) -0.1821(2) 0.0388(18) Uani 1 1 d . . .
H33 H 0.1077 -0.23 -0.1897 0.047 Uiso 1 1 calc R . .
C34 C 0.0180(5) -0.2948(4) -0.1504(2) 0.059(2) Uani 1 1 d . . .
H34A H 0.0509 -0.2863 -0.1261 0.088 Uiso 1 1 calc R . .
H34B H 0.034 -0.3524 -0.162 0.088 Uiso 1 1 calc R . .
H34C H -0.0464 -0.2906 -0.1429 0.088 Uiso 1 1 calc R . .
C35 C -0.0083(5) -0.2379(5) -0.2201(2) 0.057(2) Uani 1 1 d . . .
H35A H 0.008 -0.1931 -0.2403 0.086 Uiso 1 1 calc R . .
H35B H -0.0728 -0.2332 -0.2128 0.086 Uiso 1 1 calc R . .
H35C H 0.0075 -0.2955 -0.2316 0.086 Uiso 1 1 calc R . .
C36 C -0.0368(5) 0.0325(4) -0.1479(2) 0.0427(19) Uani 1 1 d . . .
H36 H -0.0637 -0.0085 -0.1271 0.051 Uiso 1 1 calc R . .
C37 C -0.0447(6) 0.1233(5) -0.1302(3) 0.069(3) Uani 1 1 d . . .
H37A H -0.0118 0.1249 -0.1054 0.104 Uiso 1 1 calc R . .
H37B H -0.1078 0.1394 -0.1234 0.104 Uiso 1 1 calc R . .
H37C H -0.0194 0.1646 -0.1503 0.104 Uiso 1 1 calc R . .
C38 C -0.0890(5) 0.0290(5) -0.1862(2) 0.061(2) Uani 1 1 d . . .
H38A H -0.0845 -0.0302 -0.1972 0.092 Uiso 1 1 calc R . .
H38B H -0.0642 0.0695 -0.2068 0.092 Uiso 1 1 calc R . .
H38C H -0.152 0.0454 -0.1791 0.092 Uiso 1 1 calc R . .
C39 C 0.3582(5) 0.3512(4) -0.0983(2) 0.0388(17) Uani 1 1 d . . .
H39 H 0.3448 0.3584 -0.1277 0.047 Uiso 1 1 calc R . .
C40 C 0.4328(5) 0.2815(4) -0.0957(2) 0.053(2) Uani 1 1 d . . .
H40A H 0.4131 0.2262 -0.1067 0.063 Uiso 1 1 calc R . .
H40B H 0.4447 0.2718 -0.0666 0.063 Uiso 1 1 calc R . .
C41 C 0.5190(6) 0.3074(5) -0.1196(3) 0.078(3) Uani 1 1 d . . .
H41A H 0.5666 0.2622 -0.116 0.093 Uiso 1 1 calc R . .
H41B H 0.5089 0.311 -0.1492 0.093 Uiso 1 1 calc R . .
C42 C 0.5494(6) 0.3935(5) -0.1056(3) 0.080(3) Uani 1 1 d . . .
H42A H 0.6015 0.411 -0.1235 0.095 Uiso 1 1 calc R . .
H42B H 0.5686 0.3873 -0.0774 0.095 Uiso 1 1 calc R . .
C43 C 0.4757(6) 0.4641(5) -0.1064(3) 0.068(2) Uani 1 1 d . . .
H43A H 0.4964 0.5179 -0.0943 0.082 Uiso 1 1 calc R . .
H43B H 0.4632 0.477 -0.1351 0.082 Uiso 1 1 calc R . .
C44 C 0.3903(5) 0.4378(4) -0.0830(2) 0.057(2) Uani 1 1 d . . .
H44A H 0.3431 0.4838 -0.086 0.068 Uiso 1 1 calc R . .
H44B H 0.4006 0.4324 -0.0535 0.068 Uiso 1 1 calc R . .
C45 C 0.1648(5) 0.3920(4) -0.08362(19) 0.0401(18) Uani 1 1 d . . .
H45 H 0.1804 0.413 -0.1121 0.048 Uiso 1 1 calc R . .
C46 C 0.1564(6) 0.4711(4) -0.0549(2) 0.057(2) Uani 1 1 d . . .
H46A H 0.144 0.4507 -0.0264 0.068 Uiso 1 1 calc R . .
H46B H 0.2141 0.5005 -0.0563 0.068 Uiso 1 1 calc R . .
C47 C 0.0825(6) 0.5363(5) -0.0657(3) 0.077(3) Uani 1 1 d . . .
H47A H 0.0775 0.5838 -0.0453 0.093 Uiso 1 1 calc R . .
H47B H 0.0982 0.5621 -0.0929 0.093 Uiso 1 1 calc R . .
C48 C -0.0060(6) 0.4939(5) -0.0664(3) 0.073(3) Uani 1 1 d . . .
H48A H -0.0513 0.5367 -0.0756 0.087 Uiso 1 1 calc R . .
H48B H -0.0255 0.4751 -0.0383 0.087 Uiso 1 1 calc R . .
C49 C -0.0001(6) 0.4153(5) -0.0947(3) 0.067(2) Uani 1 1 d . . .
H49A H 0.0127 0.4346 -0.1234 0.08 Uiso 1 1 calc R . .
H49B H -0.0581 0.3864 -0.093 0.08 Uiso 1 1 calc R . .
C50 C 0.0741(5) 0.3504(5) -0.0827(2) 0.050(2) Uani 1 1 d . . .
H50A H 0.0586 0.3279 -0.0548 0.06 Uiso 1 1 calc R . .
H50B H 0.0779 0.3006 -0.1018 0.06 Uiso 1 1 calc R . .
C51 C 0.2354(4) 0.2059(4) -0.0916(2) 0.0313(16) Uani 1 1 d . . .
C52 C 0.2227(5) 0.2487(4) -0.16202(19) 0.0400(18) Uani 1 1 d . . .
H52 H 0.2304 0.3069 -0.1496 0.048 Uiso 1 1 calc R . .
C53 C 0.3051(5) 0.2261(5) -0.1900(2) 0.055(2) Uani 1 1 d . . .
H53A H 0.358 0.2239 -0.174 0.082 Uiso 1 1 calc R . .
H53B H 0.312 0.2705 -0.2114 0.082 Uiso 1 1 calc R . .
H53C H 0.2986 0.1693 -0.2026 0.082 Uiso 1 1 calc R . .
C54 C 0.1409(5) 0.2540(5) -0.1857(2) 0.055(2) Uani 1 1 d . . .
H54A H 0.0887 0.2702 -0.1673 0.083 Uiso 1 1 calc R . .
H54B H 0.1322 0.1973 -0.198 0.083 Uiso 1 1 calc R . .
H54C H 0.1482 0.2979 -0.2073 0.083 Uiso 1 1 calc R . .
C55 C 0.2477(5) 0.0570(4) -0.0688(2) 0.0362(17) Uani 1 1 d . . .
H55 H 0.264 0.0469 -0.0986 0.043 Uiso 1 1 calc R . .
C56 C 0.3161(6) 0.0085(5) -0.0441(2) 0.063(2) Uani 1 1 d . . .
H56A H 0.3757 0.03 -0.0515 0.095 Uiso 1 1 calc R . .
H56B H 0.3157 -0.0538 -0.0499 0.095 Uiso 1 1 calc R . .
H56C H 0.3009 0.0182 -0.0148 0.095 Uiso 1 1 calc R . .
C57 C 0.1542(5) 0.0255(5) -0.0585(2) 0.058(2) Uani 1 1 d . . .
H57A H 0.1117 0.0578 -0.0748 0.087 Uiso 1 1 calc R . .
H57B H 0.1376 0.0349 -0.0293 0.087 Uiso 1 1 calc R . .
H57C H 0.1528 -0.0367 -0.0646 0.087 Uiso 1 1 calc R . .
Li1B Li 0.4172(8) 0.3438(7) 0.3688(3) 0.044(3) Uani 1 1 d . A 1
Li2B Li 0.6959(8) 0.5444(7) 0.3701(3) 0.045(3) Uani 1 1 d . A 1
Li3B Li 0.7721(8) 0.7259(7) 0.4954(3) 0.044(3) Uani 1 1 d . . 1
P1B P 0.25251(12) 0.31089(11) 0.35961(5) 0.0354(5) Uani 1 1 d . A 1
P2B P 0.71801(12) 0.40870(11) 0.32567(5) 0.0341(5) Uani 1 1 d . A 1
P3B P 0.77815(12) 0.80979(10) 0.42736(5) 0.0344(5) Uani 1 1 d . A 1
N1B N 0.3556(4) 0.2987(3) 0.41848(15) 0.0347(13) Uani 1 1 d . A 1
N2B N 0.2093(4) 0.2745(3) 0.44619(15) 0.0369(14) Uani 1 1 d . . 1
N3B N 0.5875(3) 0.4784(3) 0.36928(16) 0.0363(14) Uani 1 1 d . A 1
N4B N 0.5346(3) 0.3526(3) 0.33947(14) 0.0307(13) Uani 1 1 d . A 1
N5B N 0.7433(4) 0.6585(3) 0.37834(15) 0.0344(13) Uani 1 1 d . A 1
N6B N 0.7645(4) 0.6505(3) 0.44975(15) 0.0358(14) Uani 1 1 d . A 1
C1B C 0.2127(5) 0.2040(4) 0.3434(2) 0.0433(18) Uani 1 1 d . A 1
H1B H 0.1515 0.1963 0.3568 0.052 Uiso 1 1 calc R A 1
C2B C 0.2073(6) 0.1980(5) 0.2972(2) 0.067(3) Uani 1 1 d . A 1
H2B1 H 0.1647 0.2438 0.2882 0.081 Uiso 1 1 calc R A 1
H2B2 H 0.2668 0.209 0.2835 0.081 Uiso 1 1 calc R A 1
C3B C 0.1779(7) 0.1110(6) 0.2841(3) 0.089(3) Uani 1 1 d . A 1
H3B1 H 0.1787 0.1094 0.2539 0.107 Uiso 1 1 calc R A 1
H3B2 H 0.1157 0.1027 0.2952 0.107 Uiso 1 1 calc R A 1
C4B C 0.2384(7) 0.0373(6) 0.2989(3) 0.078(3) Uani 1 1 d . A 1
H4B1 H 0.2144 -0.0192 0.2917 0.094 Uiso 1 1 calc R A 1
H4B2 H 0.2989 0.0411 0.285 0.094 Uiso 1 1 calc R A 1
C5B C 0.2447(7) 0.0419(5) 0.3449(3) 0.076(3) Uani 1 1 d . A 1
H5B1 H 0.1856 0.0305 0.3589 0.091 Uiso 1 1 calc R A 1
H5B2 H 0.2881 -0.0035 0.3535 0.091 Uiso 1 1 calc R A 1
C6B C 0.2739(6) 0.1303(4) 0.3572(2) 0.054(2) Uani 1 1 d . A 1
H6B1 H 0.3354 0.1389 0.3451 0.064 Uiso 1 1 calc R A 1
H6B2 H 0.2754 0.1322 0.3873 0.064 Uiso 1 1 calc R A 1
C7B C 0.1581(5) 0.3892(4) 0.3550(2) 0.049(2) Uani 1 1 d . A 1
H7B H 0.1012 0.3602 0.3635 0.059 Uiso 1 1 calc R A 1
C8B C 0.1662(6) 0.4675(5) 0.3819(3) 0.065(2) Uani 1 1 d . A 1
H8B1 H 0.2231 0.4956 0.374 0.079 Uiso 1 1 calc R A 1
H8B2 H 0.1681 0.4481 0.4107 0.079 Uiso 1 1 calc R A 1
C9B C 0.0889(7) 0.5339(7) 0.3787(3) 0.107(4) Uani 1 1 d . A 1
H9B1 H 0.0322 0.5074 0.3885 0.128 Uiso 1 1 calc R A 1
H9B2 H 0.0977 0.5843 0.3964 0.128 Uiso 1 1 calc R A 1
C10B C 0.0827(7) 0.5644(7) 0.3355(4) 0.100(4) Uani 1 1 d . A 1
H10C H 0.1372 0.5955 0.3264 0.12 Uiso 1 1 calc R A 1
H10D H 0.0304 0.6052 0.3338 0.12 Uiso 1 1 calc R A 1
C11B C 0.0735(11) 0.4876(8) 0.3081(5) 0.175(7) Uani 1 1 d . A 1
H11C H 0.071 0.5076 0.2794 0.21 Uiso 1 1 calc R A 1
H11D H 0.0171 0.4586 0.3162 0.21 Uiso 1 1 calc R A 1
C12B C 0.1538(9) 0.4226(6) 0.3116(3) 0.117(5) Uani 1 1 d . A 1
H12C H 0.1481 0.3731 0.2929 0.141 Uiso 1 1 calc R A 1
H12D H 0.2099 0.4516 0.3031 0.141 Uiso 1 1 calc R A 1
C13B C 0.2684(5) 0.2927(4) 0.41564(19) 0.0335(16) Uani 1 1 d . A 1
C14B C 0.3936(5) 0.2718(5) 0.4573(2) 0.0440(19) Uani 1 1 d . A 1
H14B H 0.355 0.2977 0.4806 0.053 Uiso 1 1 calc R A 1
C15B C 0.3943(6) 0.1717(5) 0.4613(2) 0.063(2) Uani 1 1 d . A 1
H15D H 0.3331 0.1519 0.4606 0.095 Uiso 1 1 calc R A 1
H15E H 0.4185 0.1542 0.4873 0.095 Uiso 1 1 calc R A 1
H15F H 0.4317 0.1456 0.4385 0.095 Uiso 1 1 calc R A 1
C16B C 0.4867(5) 0.3040(6) 0.4590(2) 0.070(3) Uani 1 1 d . A 1
H16D H 0.485 0.3676 0.457 0.105 Uiso 1 1 calc R A 1
H16E H 0.5251 0.2793 0.4362 0.105 Uiso 1 1 calc R A 1
H16F H 0.5106 0.286 0.4849 0.105 Uiso 1 1 calc R A 1
C17B C 0.1153(4) 0.2605(4) 0.43904(19) 0.0409(18) Uani 1 1 d . B 1
H17B H 0.1054 0.2717 0.4096 0.049 Uiso 1 1 calc R B 1
C18B C 0.0552(5) 0.3232(5) 0.4657(2) 0.055(2) Uani 1 1 d . B 1
H18D H 0.0692 0.3833 0.4583 0.083 Uiso 1 1 calc R B 1
H18E H 0.0655 0.313 0.4946 0.083 Uiso 1 1 calc R B 1
H18F H -0.0076 0.3138 0.4612 0.083 Uiso 1 1 calc R B 1
C19B C 0.0942(5) 0.1659(5) 0.4498(2) 0.063(2) Uani 1 1 d . B 1
H19D H 0.1328 0.1265 0.4323 0.094 Uiso 1 1 calc R B 1
H19E H 0.0314 0.1562 0.4454 0.094 Uiso 1 1 calc R B 1
H19F H 0.1049 0.1545 0.4785 0.094 Uiso 1 1 calc R B 1
C20B C 0.7146(5) 0.4084(4) 0.2689(2) 0.046(2) Uani 1 1 d . A 1
H20B H 0.6991 0.3492 0.26 0.056 Uiso 1 1 calc R A 1
C21B C 0.8035(5) 0.4314(5) 0.2476(2) 0.065(3) Uani 1 1 d . A 1
H21C H 0.8494 0.3864 0.2541 0.078 Uiso 1 1 calc R A 1
H21D H 0.8216 0.4875 0.2584 0.078 Uiso 1 1 calc R A 1
C22B C 0.8001(7) 0.4384(6) 0.2014(3) 0.084(3) Uani 1 1 d . A 1
H22C H 0.8584 0.4579 0.1893 0.101 Uiso 1 1 calc R A 1
H22D H 0.7903 0.3803 0.1901 0.101 Uiso 1 1 calc R A 1
C23B C 0.7274(7) 0.5008(5) 0.1892(3) 0.082(3) Uani 1 1 d . A 1
H23C H 0.7234 0.4981 0.1592 0.098 Uiso 1 1 calc R A 1
H23D H 0.7426 0.5607 0.1962 0.098 Uiso 1 1 calc R A 1
C24B C 0.6378(7) 0.4810(7) 0.2103(2) 0.087(3) Uani 1 1 d . A 1
H24C H 0.6176 0.4254 0.1998 0.104 Uiso 1 1 calc R A 1
H24D H 0.5933 0.5274 0.2039 0.104 Uiso 1 1 calc R A 1
C25B C 0.6429(6) 0.4744(5) 0.2563(2) 0.062(2) Uani 1 1 d . A 1
H25C H 0.584 0.4577 0.2689 0.074 Uiso 1 1 calc R A 1
H25D H 0.6556 0.5323 0.2671 0.074 Uiso 1 1 calc R A 1
C26B C 0.7690(5) 0.3018(4) 0.3401(2) 0.0441(18) Uani 1 1 d . A 1
H26B H 0.7499 0.2557 0.3215 0.053 Uiso 1 1 calc R A 1
C27B C 0.7382(5) 0.2806(5) 0.3839(3) 0.065(2) Uani 1 1 d . A 1
H27C H 0.6723 0.2774 0.3863 0.078 Uiso 1 1 calc R A 1
H27D H 0.7548 0.3277 0.4021 0.078 Uiso 1 1 calc R A 1
C28B C 0.7806(7) 0.1940(6) 0.3977(4) 0.100(4) Uani 1 1 d . A 1
H28C H 0.7602 0.1825 0.4266 0.12 Uiso 1 1 calc R A 1
H28D H 0.7607 0.1463 0.3808 0.12 Uiso 1 1 calc R A 1
C29B C 0.8804(7) 0.1955(6) 0.3938(4) 0.088(3) Uani 1 1 d . A 1
H29C H 0.9059 0.1375 0.4009 0.106 Uiso 1 1 calc R A 1
H29D H 0.9006 0.2381 0.4134 0.106 Uiso 1 1 calc R A 1
C30B C 0.9144(7) 0.2194(7) 0.3513(4) 0.098(4) Uani 1 1 d . A 1
H30C H 0.9021 0.1722 0.3323 0.118 Uiso 1 1 calc R A 1
H30D H 0.98 0.2251 0.3505 0.118 Uiso 1 1 calc R A 1
C31B C 0.8709(5) 0.3042(6) 0.3371(3) 0.066(2) Uani 1 1 d . A 1
H31C H 0.8923 0.3156 0.3083 0.079 Uiso 1 1 calc R A 1
H31D H 0.8893 0.3525 0.354 0.079 Uiso 1 1 calc R A 1
C32B C 0.5969(4) 0.4083(4) 0.34597(18) 0.0300(16) Uani 1 1 d . A 1
C33B C 0.4990(5) 0.4998(4) 0.3888(2) 0.0471(19) Uani 1 1 d . A 1
H33B H 0.4722 0.4449 0.3996 0.056 Uiso 1 1 calc R A 1
C34B C 0.5096(5) 0.5609(5) 0.4251(3) 0.072(3) Uani 1 1 d . A 1
H34D H 0.549 0.5325 0.4443 0.108 Uiso 1 1 calc R A 1
H34E H 0.4509 0.5741 0.4392 0.108 Uiso 1 1 calc R A 1
H34F H 0.5357 0.615 0.415 0.108 Uiso 1 1 calc R A 1
C35B C 0.4379(5) 0.5412(5) 0.3583(3) 0.072(3) Uani 1 1 d . A 1
H35D H 0.4326 0.501 0.3356 0.108 Uiso 1 1 calc R A 1
H35E H 0.4632 0.5953 0.3478 0.108 Uiso 1 1 calc R A 1
H35F H 0.3786 0.5539 0.372 0.108 Uiso 1 1 calc R A 1
C36B C 0.5540(4) 0.2769(4) 0.31281(19) 0.0361(17) Uani 1 1 d . A 1
H36B H 0.6183 0.2765 0.3023 0.043 Uiso 1 1 calc R A 1
C37B C 0.5369(5) 0.1931(4) 0.3375(2) 0.058(2) Uani 1 1 d . A 1
H37D H 0.5747 0.1906 0.3607 0.087 Uiso 1 1 calc R A 1
H37E H 0.5513 0.1425 0.3198 0.087 Uiso 1 1 calc R A 1
H37F H 0.4739 0.1927 0.3476 0.087 Uiso 1 1 calc R A 1
C38B C 0.4957(5) 0.2816(5) 0.2767(2) 0.060(2) Uani 1 1 d . A 1
H38D H 0.5069 0.3352 0.2612 0.09 Uiso 1 1 calc R A 1
H38E H 0.4325 0.2815 0.2868 0.09 Uiso 1 1 calc R A 1
H38F H 0.5098 0.2312 0.259 0.09 Uiso 1 1 calc R A 1
C39B C 0.8790(4) 0.8354(4) 0.3942(2) 0.0384(17) Uani 1 1 d . A 1
H39B H 0.867 0.823 0.3652 0.046 Uiso 1 1 calc R A 1
C40B C 0.9042(5) 0.9307(4) 0.3969(3) 0.058(2) Uani 1 1 d . A 1
H40C H 0.9129 0.9453 0.4257 0.07 Uiso 1 1 calc R A 1
H40D H 0.8547 0.9689 0.3877 0.07 Uiso 1 1 calc R A 1
C41B C 0.9903(5) 0.9474(5) 0.3702(3) 0.070(3) Uani 1 1 d . A 1
H41C H 0.9787 0.9403 0.3411 0.084 Uiso 1 1 calc R A 1
H41D H 1.0072 1.0082 0.3742 0.084 Uiso 1 1 calc R A 1
C42B C 1.0674(5) 0.8863(5) 0.3804(3) 0.072(3) Uani 1 1 d . A 1
H42C H 1.1193 0.8956 0.3608 0.087 Uiso 1 1 calc R A 1
H42D H 1.0852 0.8994 0.4082 0.087 Uiso 1 1 calc R A 1
C43B C 1.0419(5) 0.7926(5) 0.3788(3) 0.072(3) Uani 1 1 d . A 1
H43C H 1.0917 0.7548 0.3878 0.087 Uiso 1 1 calc R A 1
H43D H 1.0322 0.7774 0.3502 0.087 Uiso 1 1 calc R A 1
C44B C 0.9577(5) 0.7760(5) 0.4057(3) 0.061(2) Uani 1 1 d . A 1
H44C H 0.9692 0.7859 0.4347 0.073 Uiso 1 1 calc R A 1
H44D H 0.9421 0.7145 0.4029 0.073 Uiso 1 1 calc R A 1
C45B C 0.6859(5) 0.8773(4) 0.4073(2) 0.0398(18) Uani 1 1 d . A 1
H45B H 0.7013 0.8891 0.3777 0.048 Uiso 1 1 calc R A 1
C46B C 0.6736(5) 0.9643(4) 0.4296(2) 0.050(2) Uani 1 1 d . A 1
H46C H 0.7301 0.9956 0.4265 0.06 Uiso 1 1 calc R A 1
H46D H 0.6595 0.9538 0.4591 0.06 Uiso 1 1 calc R A 1
C47B C 0.5974(6) 1.0211(5) 0.4123(3) 0.071(3) Uani 1 1 d . A 1
H47C H 0.5891 1.0759 0.4281 0.085 Uiso 1 1 calc R A 1
H47D H 0.6141 1.0361 0.3834 0.085 Uiso 1 1 calc R A 1
C48B C 0.5111(6) 0.9742(6) 0.4148(4) 0.092(3) Uani 1 1 d . A 1
H48C H 0.4648 1.0097 0.4015 0.11 Uiso 1 1 calc R A 1
H48D H 0.4902 0.9658 0.4439 0.11 Uiso 1 1 calc R A 1
C49B C 0.5242(6) 0.8864(6) 0.3938(3) 0.078(3) Uani 1 1 d . A 1
H49C H 0.4675 0.8554 0.3969 0.094 Uiso 1 1 calc R A 1
H49D H 0.539 0.8956 0.3642 0.094 Uiso 1 1 calc R A 1
C50B C 0.5976(5) 0.8312(5) 0.4113(2) 0.053(2) Uani 1 1 d . A 1
H50C H 0.6045 0.775 0.3966 0.064 Uiso 1 1 calc R A 1
H50D H 0.5813 0.8188 0.4405 0.064 Uiso 1 1 calc R A 1
C51B C 0.7589(4) 0.6927(4) 0.4135(2) 0.0319(16) Uani 1 1 d . A 1
C52B C 0.7452(5) 0.7108(4) 0.34086(19) 0.0392(18) Uani 1 1 d . A 1
H52B H 0.7489 0.7734 0.3481 0.047 Uiso 1 1 calc R A 1
C53B C 0.6600(6) 0.6989(5) 0.3189(2) 0.062(2) Uani 1 1 d . A 1
H53D H 0.6078 0.7176 0.3369 0.093 Uiso 1 1 calc R A 1
H53E H 0.6555 0.6375 0.3119 0.093 Uiso 1 1 calc R A 1
H53F H 0.6618 0.7341 0.2938 0.093 Uiso 1 1 calc R A 1
C54B C 0.8269(6) 0.6836(5) 0.3132(2) 0.063(2) Uani 1 1 d . A 1
H54D H 0.8811 0.6923 0.3275 0.094 Uiso 1 1 calc R A 1
H54E H 0.8284 0.7188 0.2882 0.094 Uiso 1 1 calc R A 1
H54F H 0.8239 0.622 0.3061 0.094 Uiso 1 1 calc R A 1
C55B C 0.7597(5) 0.5554(4) 0.4493(2) 0.0427(18) Uani 1 1 d . A 1
H55B H 0.7116 0.5393 0.4315 0.051 Uiso 1 1 calc R A 1
C56B C 0.8490(6) 0.5142(5) 0.4319(2) 0.063(2) Uani 1 1 d . A 1
H56D H 0.8615 0.5344 0.4037 0.095 Uiso 1 1 calc R A 1
H56E H 0.8456 0.4508 0.4322 0.095 Uiso 1 1 calc R A 1
H56F H 0.897 0.5312 0.4487 0.095 Uiso 1 1 calc R A 1
C57B C 0.7358(6) 0.5237(5) 0.4925(2) 0.069(3) Uani 1 1 d . A 1
H57D H 0.6782 0.5505 0.5026 0.103 Uiso 1 1 calc R A 1
H57E H 0.7822 0.5399 0.5104 0.103 Uiso 1 1 calc R A 1
H57F H 0.7317 0.4603 0.4925 0.103 Uiso 1 1 calc R A 1
C1S C 0.1246(18) -0.2826(19) 0.2214(7) 0.118(17) Uiso 0.289(17) 1 d PD C 2
C2S C 0.1284(8) -0.3412(7) 0.1880(4) 0.117(4) Uiso 1 1 d D C 2
C3S C 0.1921(16) -0.3293(17) 0.1564(6) 0.084(12) Uiso 0.289(17) 1 d PD C 2
C4S C 0.2572(11) -0.2701(11) 0.1609(5) 0.185(7) Uiso 1 1 d D C 2
C5S C 0.2579(19) -0.218(2) 0.1942(8) 0.122(17) Uiso 0.289(17) 1 d PD C 2
C6S C 0.1915(9) -0.2225(8) 0.2242(4) 0.126(4) Uiso 1 1 d D C 2
C7S C 0.0578(10) -0.2872(10) 0.2510(5) 0.171(6) Uiso 1 1 d D C 2
C8S C 0.1920(9) -0.2786(9) 0.1914(4) 0.102(6) Uiso 0.711(17) 1 d PD C 2
C9S C 0.0624(11) -0.3470(11) 0.2195(5) 0.131(7) Uiso 0.711(17) 1 d PD C 2
C10S C 0.1228(10) -0.2247(9) 0.2549(4) 0.102(6) Uiso 0.711(17) 1 d PD C 2
C11S C 0.7274(9) 0.3179(5) -0.0219(3) 0.209(8) Uiso 1 1 d G D 2
C12S C 0.6664(6) 0.2543(7) -0.0280(3) 0.128(4) Uiso 1 1 d G D 2
H12S H 0.6042 0.2692 -0.0269 0.153 Uiso 1 1 calc R D 2
C13S C 0.6965(7) 0.1690(6) -0.0356(3) 0.143(5) Uiso 1 1 d G D 2
H13S H 0.6548 0.1255 -0.0397 0.172 Uiso 1 1 calc R D 2
C14S C 0.7875(8) 0.1472(6) -0.0372(3) 0.178(6) Uiso 1 1 d G D 2
H14S H 0.808 0.0889 -0.0424 0.213 Uiso 1 1 calc R D 2
C15S C 0.8485(6) 0.2108(10) -0.0311(3) 0.189(7) Uiso 1 1 d G D 2
H15S H 0.9107 0.196 -0.0322 0.227 Uiso 1 1 calc R D 2
C16S C 0.8184(8) 0.2962(8) -0.0235(3) 0.215(8) Uiso 1 1 d G D 2
H16S H 0.8601 0.3397 -0.0194 0.258 Uiso 1 1 calc R D 2
C17S C 0.7000(15) 0.4017(14) -0.0167(7) 0.260(10) Uiso 1 1 d . D 2
H17A H 0.7518 0.437 -0.013 0.39 Uiso 0.5 1 calc PR D 2
H17C H 0.6582 0.4069 0.0076 0.39 Uiso 0.5 1 calc PR D 2
H17D H 0.67 0.4223 -0.0408 0.39 Uiso 0.5 1 calc PR D 2
H17E H 0.6349 0.4071 -0.0177 0.39 Uiso 0.5 1 calc PR D 2
H17F H 0.7285 0.4373 -0.0384 0.39 Uiso 0.5 1 calc PR D 2
H17G H 0.7167 0.4218 0.01 0.39 Uiso 0.5 1 calc PR D 2
C18S C -0.2110(10) 0.1419(8) 0.5251(5) 0.085(7) Uiso 0.523(19) 1 d PD E 2
C19S C -0.1564(7) 0.2088(7) 0.5180(3) 0.102(3) Uiso 1 1 d D E 2
C20S C -0.1772(9) 0.2952(8) 0.5293(4) 0.059(6) Uiso 0.523(19) 1 d PD E 2
C21S C -0.2561(11) 0.3120(10) 0.5538(5) 0.182(7) Uiso 1 1 d D E 2
C22S C -0.3143(13) 0.2455(12) 0.5619(7) 0.137(11) Uiso 0.523(19) 1 d PD E 2
C23S C -0.2871(11) 0.1594(10) 0.5500(5) 0.179(7) Uiso 1 1 d D E 2
C24S C -0.1838(11) 0.0537(8) 0.5138(5) 0.153(5) Uiso 1 1 d D E 2
C25S C -0.2403(16) 0.2298(10) 0.5348(13) 0.41(5) Uiso 0.477(19) 1 d PD E 2
C26S C -0.1313(18) 0.1246(12) 0.5034(12) 0.23(2) Uiso 0.477(19) 1 d PD E 2
C27S C -0.2668(17) 0.0743(13) 0.5346(12) 0.22(2) Uiso 0.477(19) 1 d PD E 2
C28S C -0.3876(7) 0.3158(5) -0.2714(3) 0.130(4) Uiso 1 1 d G F 2
C29S C -0.4583(6) 0.2698(6) -0.2537(2) 0.135(5) Uiso 1 1 d G F 2
H29S H -0.4958 0.2948 -0.2319 0.162 Uiso 1 1 calc R F 2
C30S C -0.4742(5) 0.1872(6) -0.2678(3) 0.146(5) Uiso 1 1 d G F 2
H30S H -0.5226 0.1558 -0.2556 0.175 Uiso 1 1 calc R F 2
C31S C -0.4194(7) 0.1507(5) -0.2996(3) 0.145(5) Uiso 1 1 d G F 2
H31S H -0.4303 0.0942 -0.3093 0.174 Uiso 1 1 calc R F 2
C32S C -0.3487(6) 0.1967(6) -0.3174(2) 0.162(6) Uiso 1 1 d G F 2
H32S H -0.3112 0.1717 -0.3392 0.194 Uiso 1 1 calc R F 2
C33S C -0.3328(5) 0.2792(6) -0.3033(3) 0.131(4) Uiso 1 1 d G F 2
H33S H -0.2845 0.3107 -0.3154 0.157 Uiso 1 1 calc R F 2
C34S C -0.3837(15) 0.3941(14) -0.2537(7) 0.260(10) Uiso 1 1 d . F 2
H34G H -0.3336 0.4253 -0.2668 0.391 Uiso 0.5 1 calc PR F 2
H34H H -0.3749 0.3863 -0.2245 0.391 Uiso 0.5 1 calc PR F 2
H34I H -0.4397 0.4276 -0.2569 0.391 Uiso 0.5 1 calc PR F 2
H34J H -0.4319 0.4008 -0.232 0.391 Uiso 0.5 1 calc PR F 2
H34K H -0.3905 0.4399 -0.2743 0.391 Uiso 0.5 1 calc PR F 2
H34L H -0.3258 0.3985 -0.2419 0.391 Uiso 0.5 1 calc PR F 2

loop_
_atom_site_aniso_label
_atom_site_aniso_U_11
_atom_site_aniso_U_22
_atom_site_aniso_U_33
_atom_site_aniso_U_23
_atom_site_aniso_U_13
_atom_site_aniso_U_12
Li1 0.064(9) 0.032(6) 0.052(8) 0.003(5) 0.000(6) -0.005(6)
Li2 0.044(7) 0.045(7) 0.050(7) 0.011(6) 0.005(6) -0.001(6)
Li3 0.046(7) 0.049(7) 0.028(6) 0.004(5) -0.004(5) -0.006(6)
P1 0.0379(11) 0.0371(10) 0.0304(10) 0.0045(8) -0.0003(8) -0.0032(8)
P2 0.0369(11) 0.0330(10) 0.0429(11) -0.0077(8) 0.0071(9) -0.0069(8)
P3 0.0480(12) 0.0268(9) 0.0293(10) 0.0003(7) -0.0030(8) -0.0064(8)
N1 0.033(4) 0.042(3) 0.032(3) 0.000(2) 0.002(3) -0.007(3)
N2 0.032(3) 0.044(3) 0.031(3) 0.002(3) 0.002(3) -0.009(3)
N3 0.032(3) 0.024(3) 0.039(3) 0.002(2) 0.003(3) -0.001(3)
N4 0.041(4) 0.033(3) 0.037(3) -0.002(3) 0.007(3) 0.000(3)
N5 0.052(4) 0.029(3) 0.025(3) -0.002(2) -0.005(3) -0.008(3)
N6 0.051(4) 0.028(3) 0.029(3) 0.002(2) 0.001(3) -0.007(3)
C1 0.040(4) 0.045(4) 0.049(5) 0.017(4) 0.001(4) 0.001(4)
C2 0.093(7) 0.049(5) 0.050(5) -0.002(4) 0.006(5) 0.007(5)
C3 0.139(10) 0.081(7) 0.081(7) 0.015(6) 0.012(7) 0.064(7)
C4 0.109(9) 0.066(6) 0.095(8) 0.021(6) 0.006(6) 0.037(6)
C5 0.065(6) 0.078(7) 0.088(7) 0.038(6) -0.021(5) 0.002(5)
C6 0.063(6) 0.052(5) 0.052(5) 0.010(4) -0.022(4) 0.008(4)
C7 0.043(5) 0.041(4) 0.041(4) 0.001(3) -0.003(3) -0.009(4)
C8 0.080(6) 0.049(5) 0.042(5) -0.002(4) -0.022(4) 0.006(4)
C9 0.107(8) 0.051(5) 0.078(6) -0.015(4) -0.047(6) -0.007(5)
C10 0.102(8) 0.047(5) 0.085(7) -0.013(5) -0.032(6) 0.001(5)
C11 0.088(7) 0.043(5) 0.071(6) 0.003(4) -0.033(5) -0.005(5)
C12 0.060(5) 0.036(4) 0.050(5) 0.005(3) -0.013(4) -0.007(4)
C13 0.031(4) 0.032(4) 0.033(4) 0.006(3) 0.001(3) 0.000(3)
C14 0.029(4) 0.077(5) 0.031(4) 0.004(4) 0.003(3) -0.011(4)
C15 0.047(5) 0.110(7) 0.039(5) -0.001(4) -0.004(4) -0.031(5)
C16 0.051(5) 0.084(6) 0.056(5) 0.025(5) -0.007(4) 0.011(5)
C17 0.036(4) 0.059(5) 0.039(4) 0.013(4) -0.001(3) -0.009(4)
C18 0.036(5) 0.080(6) 0.058(5) 0.002(4) 0.009(4) -0.001(4)
C19 0.046(5) 0.063(5) 0.056(5) 0.010(4) -0.001(4) -0.018(4)
C20 0.039(5) 0.030(4) 0.066(5) -0.015(3) -0.010(4) 0.005(3)
C21 0.040(5) 0.112(8) 0.102(8) -0.020(6) -0.011(5) 0.011(5)
C22 0.050(6) 0.093(8) 0.174(12) -0.046(8) -0.037(7) 0.027(6)
C23 0.091(9) 0.071(7) 0.135(10) -0.012(7) -0.074(8) 0.024(6)
C24 0.083(8) 0.072(6) 0.126(9) 0.016(6) -0.044(7) 0.010(6)
C25 0.050(5) 0.055(5) 0.073(6) 0.009(4) -0.009(4) 0.010(4)
C26 0.070(6) 0.040(4) 0.048(5) -0.010(4) 0.020(4) -0.013(4)
C27 0.082(7) 0.055(5) 0.054(5) -0.011(4) 0.036(5) -0.006(5)
C28 0.105(8) 0.065(6) 0.075(6) -0.009(5) 0.042(6) -0.040(6)
C29 0.179(12) 0.060(6) 0.050(6) -0.007(5) 0.027(7) -0.042(7)
C30 0.155(11) 0.065(6) 0.048(6) -0.004(5) -0.009(6) 0.008(7)
C31 0.080(7) 0.091(7) 0.030(4) -0.011(4) 0.002(4) 0.000(6)
C32 0.041(4) 0.032(4) 0.024(4) 0.001(3) 0.002(3) 0.001(3)
C33 0.028(4) 0.030(4) 0.057(5) -0.006(3) 0.008(4) -0.004(3)
C34 0.056(5) 0.034(4) 0.085(6) 0.003(4) 0.008(5) -0.005(4)
C35 0.051(5) 0.055(5) 0.065(5) -0.024(4) -0.003(4) -0.003(4)
C36 0.043(5) 0.033(4) 0.050(5) 0.000(3) 0.009(4) 0.003(3)
C37 0.056(6) 0.042(5) 0.106(7) -0.012(5) 0.014(5) 0.008(4)
C38 0.050(5) 0.053(5) 0.080(6) 0.011(4) -0.009(5) 0.011(4)
C39 0.054(5) 0.033(4) 0.031(4) 0.003(3) -0.005(3) -0.014(4)
C40 0.050(5) 0.039(4) 0.068(5) 0.007(4) 0.001(4) -0.009(4)
C41 0.064(6) 0.055(5) 0.112(8) 0.004(5) 0.016(6) -0.008(5)
C42 0.065(6) 0.062(6) 0.115(8) 0.014(5) -0.016(6) -0.029(5)
C43 0.070(6) 0.051(5) 0.086(7) 0.012(4) -0.009(5) -0.029(5)
C44 0.069(6) 0.039(4) 0.063(5) -0.001(4) -0.005(4) -0.017(4)
C45 0.058(5) 0.034(4) 0.028(4) 0.002(3) -0.002(3) -0.003(4)
C46 0.070(6) 0.035(4) 0.064(5) -0.008(4) 0.002(4) 0.005(4)
C47 0.079(7) 0.050(5) 0.103(8) -0.011(5) -0.012(6) 0.012(5)
C48 0.079(7) 0.057(5) 0.081(6) -0.015(5) -0.012(5) 0.025(5)
C49 0.061(6) 0.075(6) 0.063(6) -0.006(5) -0.013(5) 0.014(5)
C50 0.057(5) 0.047(4) 0.044(5) -0.004(3) 0.002(4) -0.002(4)
C51 0.032(4) 0.023(3) 0.039(4) -0.001(3) 0.002(3) -0.004(3)
C52 0.058(5) 0.029(4) 0.033(4) 0.002(3) 0.001(4) -0.010(3)
C53 0.071(6) 0.051(5) 0.041(4) 0.001(4) 0.008(4) -0.010(4)
C54 0.074(6) 0.052(5) 0.041(4) 0.006(4) -0.017(4) -0.003(4)
C55 0.050(5) 0.023(4) 0.036(4) 0.002(3) 0.000(3) -0.006(3)
C56 0.083(7) 0.038(4) 0.070(6) 0.003(4) -0.016(5) 0.008(4)
C57 0.067(6) 0.042(4) 0.062(5) -0.003(4) 0.012(4) -0.012(4)
Li1B 0.038(7) 0.048(7) 0.046(7) -0.002(6) 0.003(6) -0.005(6)
Li2B 0.053(8) 0.038(6) 0.043(7) -0.010(5) 0.005(6) -0.009(6)
Li3B 0.050(8) 0.053(7) 0.028(6) 0.010(5) 0.002(5) 0.004(6)
P1B 0.0369(11) 0.0397(10) 0.0295(10) 0.0036(8) 0.0004(8) -0.0071(8)
P2B 0.0321(11) 0.0299(10) 0.0393(11) -0.0045(8) 0.0053(8) -0.0033(8)
P3B 0.0454(12) 0.0261(9) 0.0313(10) 0.0012(7) 0.0017(8) -0.0062(8)
N1B 0.032(4) 0.042(3) 0.030(3) 0.001(2) -0.002(3) 0.001(3)
N2B 0.031(3) 0.049(3) 0.030(3) -0.005(3) 0.006(3) -0.007(3)
N3B 0.032(3) 0.028(3) 0.047(3) -0.002(3) 0.007(3) 0.002(3)
N4B 0.035(3) 0.028(3) 0.029(3) -0.001(2) 0.001(3) -0.003(3)
N5B 0.048(4) 0.031(3) 0.026(3) -0.002(3) -0.004(3) -0.008(3)
N6B 0.046(4) 0.027(3) 0.034(3) 0.007(2) 0.004(3) -0.002(3)
C1B 0.035(4) 0.055(5) 0.039(4) -0.004(3) 0.009(3) -0.007(4)
C2B 0.086(7) 0.073(6) 0.043(5) -0.020(4) -0.019(4) 0.017(5)
C3B 0.096(8) 0.089(7) 0.087(7) -0.048(6) -0.035(6) 0.017(6)
C4B 0.093(8) 0.064(6) 0.079(7) -0.036(5) -0.005(6) -0.012(5)
C5B 0.110(8) 0.038(5) 0.077(7) -0.014(4) 0.014(6) -0.016(5)
C6B 0.080(6) 0.039(4) 0.043(4) 0.005(3) -0.011(4) -0.005(4)
C7B 0.040(5) 0.040(4) 0.070(5) 0.015(4) -0.017(4) -0.016(4)
C8B 0.069(6) 0.059(5) 0.066(6) -0.001(4) 0.001(5) 0.024(5)
C9B 0.103(9) 0.082(7) 0.126(9) 0.025(7) 0.026(7) 0.051(7)
C10B 0.084(8) 0.068(7) 0.150(11) 0.024(7) -0.038(7) 0.016(6)
C11B 0.247(19) 0.069(8) 0.229(16) 0.016(9) -0.168(15) 0.015(10)
C12B 0.213(14) 0.046(6) 0.100(8) 0.000(5) -0.085(8) 0.038(7)
C13B 0.035(4) 0.032(4) 0.033(4) -0.002(3) 0.002(3) 0.001(3)
C14B 0.036(4) 0.060(5) 0.035(4) 0.003(3) 0.000(3) -0.001(4)
C15B 0.073(6) 0.064(5) 0.050(5) 0.012(4) 0.005(4) 0.021(5)
C16B 0.048(5) 0.115(7) 0.048(5) 0.015(5) -0.011(4) -0.009(5)
C17B 0.033(4) 0.062(5) 0.027(4) 0.004(3) 0.008(3) -0.002(4)
C18B 0.040(5) 0.073(5) 0.050(5) 0.002(4) 0.012(4) 0.004(4)
C19B 0.051(5) 0.069(6) 0.068(6) 0.001(4) -0.001(4) -0.014(4)
C20B 0.060(5) 0.033(4) 0.044(4) -0.005(3) 0.015(4) -0.010(4)
C21B 0.062(6) 0.059(5) 0.068(6) 0.006(4) 0.034(5) 0.006(4)
C22B 0.117(9) 0.054(5) 0.071(6) 0.005(5) 0.057(6) -0.005(6)
C23B 0.141(10) 0.048(5) 0.051(5) 0.006(4) 0.027(6) -0.004(6)
C24B 0.114(9) 0.098(7) 0.047(5) 0.017(5) 0.008(6) -0.005(6)
C25B 0.071(6) 0.079(6) 0.034(4) 0.013(4) 0.003(4) 0.000(5)
C26B 0.049(5) 0.027(4) 0.058(5) -0.015(3) -0.014(4) 0.000(3)
C27B 0.048(5) 0.053(5) 0.094(7) 0.035(5) -0.017(5) 0.000(4)
C28B 0.089(8) 0.065(6) 0.152(10) 0.041(6) -0.061(7) 0.004(6)
C29B 0.094(8) 0.046(5) 0.130(10) -0.003(6) -0.062(7) 0.023(5)
C30B 0.062(7) 0.093(8) 0.143(11) -0.042(7) -0.046(7) 0.038(6)
C31B 0.039(5) 0.083(6) 0.075(6) -0.021(5) -0.009(4) 0.012(5)
C32B 0.033(4) 0.027(4) 0.029(4) 0.004(3) 0.001(3) 0.005(3)
C33B 0.041(5) 0.037(4) 0.061(5) -0.010(4) 0.006(4) -0.001(4)
C34B 0.052(5) 0.064(5) 0.097(7) -0.037(5) 0.025(5) -0.005(4)
C35B 0.044(5) 0.066(6) 0.104(7) 0.015(5) 0.002(5) 0.012(4)
C36B 0.036(4) 0.034(4) 0.037(4) -0.002(3) 0.008(3) -0.007(3)
C37B 0.068(6) 0.033(4) 0.069(5) 0.005(4) 0.023(4) -0.004(4)
C38B 0.054(5) 0.069(5) 0.058(5) -0.024(4) -0.016(4) -0.001(4)
C39B 0.040(4) 0.037(4) 0.037(4) 0.004(3) 0.001(3) -0.004(3)
C40B 0.048(5) 0.033(4) 0.091(6) 0.003(4) 0.010(5) -0.009(4)
C41B 0.049(5) 0.044(5) 0.116(8) 0.017(5) 0.001(5) -0.015(4)
C42B 0.048(5) 0.058(5) 0.111(8) 0.009(5) 0.008(5) -0.014(4)
C43B 0.051(5) 0.045(5) 0.118(8) 0.012(5) 0.018(5) -0.008(4)
C44B 0.054(5) 0.038(4) 0.089(6) 0.009(4) 0.014(5) -0.002(4)
C45B 0.049(5) 0.033(4) 0.035(4) 0.003(3) 0.006(3) 0.000(3)
C46B 0.046(5) 0.037(4) 0.064(5) 0.003(4) 0.007(4) -0.004(4)
C47B 0.060(6) 0.050(5) 0.100(7) 0.003(5) -0.004(5) 0.017(5)
C48B 0.057(7) 0.068(6) 0.150(10) -0.018(6) -0.012(6) 0.016(5)
C49B 0.041(5) 0.080(7) 0.115(8) -0.012(6) -0.021(5) 0.008(5)
C50B 0.050(5) 0.041(4) 0.065(5) -0.007(4) 0.013(4) -0.004(4)
C51B 0.028(4) 0.025(3) 0.041(4) -0.001(3) 0.003(3) -0.003(3)
C52B 0.061(5) 0.027(4) 0.029(4) 0.002(3) -0.002(4) -0.003(3)
C53B 0.100(7) 0.043(5) 0.046(5) 0.005(4) -0.019(5) -0.011(5)
C54B 0.089(7) 0.059(5) 0.037(4) 0.002(4) 0.011(4) -0.002(5)
C55B 0.056(5) 0.032(4) 0.040(4) 0.005(3) -0.001(4) -0.006(4)
C56B 0.077(6) 0.041(5) 0.070(6) -0.004(4) -0.003(5) 0.015(4)
C57B 0.117(8) 0.040(4) 0.048(5) 0.014(4) 0.007(5) -0.014(5)

loop_
_atom_type_symbol
_atom_type_description
_atom_type_scat_dispersion_real
_atom_type_scat_dispersion_imag
_atom_type_scat_source
C C 0.0033 0.0016 'International Tables Vol C Tables 4.2.6.8 and 6.1.1.4'
H H 0 0 'International Tables Vol C Tables 4.2.6.8 and 6.1.1.4'
N N 0.0061 0.0033 'International Tables Vol C Tables 4.2.6.8 and 6.1.1.4'
Li Li -0.0003 0.0001 'International Tables Vol C Tables 4.2.6.8 and 6.1.1.4'
P P 0.1023 0.0942 'International Tables Vol C Tables 4.2.6.8 and 6.1.1.4'

loop_
_geom_angle_atom_site_label_1
_geom_angle_atom_site_label_2
_geom_angle_atom_site_label_3
_geom_angle
_geom_angle_site_symmetry_1
_geom_angle_site_symmetry_3
_geom_angle_publ_flag
N4 Li1 N5 151.2(7) . . ?
N4 Li1 P2 64.5(4) . . ?
N5 Li1 P2 143.4(6) . . ?
N1 Li2 N3 139.2(7) . . ?
N1 Li2 P1 66.5(4) . . ?
N3 Li2 P1 147.1(6) . . ?
N6 Li3 N2 147.2(6) 2 . ?
N6 Li3 P3 66.3(3) 2 2 ?
N2 Li3 P3 143.3(6) . 2 ?
C1 P1 C7 105.7(3) . . ?
C1 P1 C13 108.3(3) . . ?
C7 P1 C13 103.6(3) . . ?
C1 P1 Li2 127.4(3) . . ?
C7 P1 Li2 125.0(3) . . ?
C13 P1 Li2 75.0(3) . . ?
C20 P2 C32 109.0(3) . . ?
C20 P2 C26 104.1(3) . . ?
C32 P2 C26 101.1(3) . . ?
C20 P2 Li1 127.5(4) . . ?
C32 P2 Li1 73.9(3) . . ?
C26 P2 Li1 127.4(3) . . ?
C45 P3 C39 105.1(3) . . ?
C45 P3 C51 107.7(3) . . ?
C39 P3 C51 103.5(3) . . ?
C45 P3 Li3 130.9(3) . 2 ?
C39 P3 Li3 122.2(3) . 2 ?
C51 P3 Li3 75.2(3) . 2 ?
C13 N1 C14 117.2(5) . . ?
C13 N1 Li2 115.2(6) . . ?
C14 N1 Li2 127.6(6) . . ?
C13 N2 C17 120.1(6) . . ?
C13 N2 Li3 128.0(6) . . ?
C17 N2 Li3 111.9(5) . . ?
C32 N3 C33 122.0(5) . . ?
C32 N3 Li2 126.2(5) . . ?
C33 N3 Li2 111.6(5) . . ?
C32 N4 C36 117.2(5) . . ?
C32 N4 Li1 115.0(6) . . ?
C36 N4 Li1 126.8(5) . . ?
C51 N5 C52 118.9(5) . . ?
C51 N5 Li1 127.3(5) . . ?
C52 N5 Li1 113.7(5) . . ?
C51 N6 C55 117.9(5) . . ?
C51 N6 Li3 114.4(5) . 2 ?
C55 N6 Li3 127.5(5) . 2 ?
C2 C1 C6 108.2(6) . . ?
C2 C1 P1 111.6(5) . . ?
C6 C1 P1 110.8(5) . . ?
C2 C1 H1 108.7 . . ?
C6 C1 H1 108.7 . . ?
P1 C1 H1 108.7 . . ?
C3 C2 C1 111.0(8) . . ?
C3 C2 H2A 109.4 . . ?
C1 C2 H2A 109.4 . . ?
C3 C2 H2B 109.4 . . ?
C1 C2 H2B 109.4 . . ?
H2A C2 H2B 108 . . ?
C4 C3 C2 112.3(7) . . ?
C4 C3 H3A 109.1 . . ?
C2 C3 H3A 109.1 . . ?
C4 C3 H3B 109.1 . . ?
C2 C3 H3B 109.1 . . ?
H3A C3 H3B 107.9 . . ?
C3 C4 C5 108.9(7) . . ?
C3 C4 H4A 109.9 . . ?
C5 C4 H4A 109.9 . . ?
C3 C4 H4B 109.9 . . ?
C5 C4 H4B 109.9 . . ?
H4A C4 H4B 108.3 . . ?
C4 C5 C6 112.3(8) . . ?
C4 C5 H5A 109.2 . . ?
C6 C5 H5A 109.2 . . ?
C4 C5 H5B 109.2 . . ?
C6 C5 H5B 109.2 . . ?
H5A C5 H5B 107.9 . . ?
C5 C6 C1 111.5(6) . . ?
C5 C6 H6A 109.3 . . ?
C1 C6 H6A 109.3 . . ?
C5 C6 H6B 109.3 . . ?
C1 C6 H6B 109.3 . . ?
H6A C6 H6B 108 . . ?
C8 C7 C12 110.2(6) . . ?
C8 C7 P1 112.9(5) . . ?
C12 C7 P1 108.5(5) . . ?
C8 C7 H7 108.4 . . ?
C12 C7 H7 108.4 . . ?
P1 C7 H7 108.4 . . ?
C7 C8 C9 111.8(6) . . ?
C7 C8 H8A 109.2 . . ?
C9 C8 H8A 109.2 . . ?
C7 C8 H8B 109.2 . . ?
C9 C8 H8B 109.2 . . ?
H8A C8 H8B 107.9 . . ?
C10 C9 C8 111.0(7) . . ?
C10 C9 H9A 109.4 . . ?
C8 C9 H9A 109.4 . . ?
C10 C9 H9B 109.4 . . ?
C8 C9 H9B 109.4 . . ?
H9A C9 H9B 108 . . ?
C11 C10 C9 111.3(7) . . ?
C11 C10 H10A 109.4 . . ?
C9 C10 H10A 109.4 . . ?
C11 C10 H10B 109.4 . . ?
C9 C10 H10B 109.4 . . ?
H10A C10 H10B 108 . . ?
C10 C11 C12 111.6(6) . . ?
C10 C11 H11A 109.3 . . ?
C12 C11 H11A 109.3 . . ?
C10 C11 H11B 109.3 . . ?
C12 C11 H11B 109.3 . . ?
H11A C11 H11B 108 . . ?
C11 C12 C7 111.9(6) . . ?
C11 C12 H12A 109.2 . . ?
C7 C12 H12A 109.2 . . ?
C11 C12 H12B 109.2 . . ?
C7 C12 H12B 109.2 . . ?
H12A C12 H12B 107.9 . . ?
N2 C13 N1 125.3(6) . . ?
N2 C13 P1 131.3(5) . . ?
N1 C13 P1 103.3(4) . . ?
N1 C14 C15 109.0(5) . . ?
N1 C14 C16 110.6(6) . . ?
C15 C14 C16 111.3(6) . . ?
N1 C14 H14 108.6 . . ?
C15 C14 H14 108.6 . . ?
C16 C14 H14 108.6 . . ?
C14 C15 H15A 109.5 . . ?
C14 C15 H15B 109.5 . . ?
H15A C15 H15B 109.5 . . ?
C14 C15 H15C 109.5 . . ?
H15A C15 H15C 109.5 . . ?
H15B C15 H15C 109.5 . . ?
C14 C16 H16A 109.5 . . ?
C14 C16 H16B 109.5 . . ?
H16A C16 H16B 109.5 . . ?
C14 C16 H16C 109.5 . . ?
H16A C16 H16C 109.5 . . ?
H16B C16 H16C 109.5 . . ?
N2 C17 C19 109.8(6) . . ?
N2 C17 C18 110.0(6) . . ?
C19 C17 C18 109.3(6) . . ?
N2 C17 H17 109.2 . . ?
C19 C17 H17 109.2 . . ?
C18 C17 H17 109.2 . . ?
C17 C18 H18A 109.5 . . ?
C17 C18 H18B 109.5 . . ?
H18A C18 H18B 109.5 . . ?
C17 C18 H18C 109.5 . . ?
H18A C18 H18C 109.5 . . ?
H18B C18 H18C 109.5 . . ?
C17 C19 H19A 109.5 . . ?
C17 C19 H19B 109.5 . . ?
H19A C19 H19B 109.5 . . ?
C17 C19 H19C 109.5 . . ?
H19A C19 H19C 109.5 . . ?
H19B C19 H19C 109.5 . . ?
C25 C20 C21 107.5(7) . . ?
C25 C20 P2 111.1(4) . . ?
C21 C20 P2 111.9(6) . . ?
C25 C20 H20 108.7 . . ?
C21 C20 H20 108.7 . . ?
P2 C20 H20 108.7 . . ?
C20 C21 C22 111.8(8) . . ?
C20 C21 H21A 109.3 . . ?
C22 C21 H21A 109.3 . . ?
C20 C21 H21B 109.3 . . ?
C22 C21 H21B 109.3 . . ?
H21A C21 H21B 107.9 . . ?
C23 C22 C21 112.8(8) . . ?
C23 C22 H22A 109 . . ?
C21 C22 H22A 109 . . ?
C23 C22 H22B 109 . . ?
C21 C22 H22B 109 . . ?
H22A C22 H22B 107.8 . . ?
C22 C23 C24 110.0(9) . . ?
C22 C23 H23A 109.7 . . ?
C24 C23 H23A 109.7 . . ?
C22 C23 H23B 109.7 . . ?
C24 C23 H23B 109.7 . . ?
H23A C23 H23B 108.2 . . ?
C23 C24 C25 111.3(8) . . ?
C23 C24 H24A 109.4 . . ?
C25 C24 H24A 109.4 . . ?
C23 C24 H24B 109.4 . . ?
C25 C24 H24B 109.4 . . ?
H24A C24 H24B 108 . . ?
C20 C25 C24 112.4(7) . . ?
C20 C25 H25A 109.1 . . ?
C24 C25 H25A 109.1 . . ?
C20 C25 H25B 109.1 . . ?
C24 C25 H25B 109.1 . . ?
H25A C25 H25B 107.9 . . ?
C31 C26 C27 109.1(6) . . ?
C31 C26 P2 111.9(5) . . ?
C27 C26 P2 111.9(6) . . ?
C31 C26 H26 107.9 . . ?
C27 C26 H26 107.9 . . ?
P2 C26 H26 107.9 . . ?
C28 C27 C26 112.7(6) . . ?
C28 C27 H27A 109.1 . . ?
C26 C27 H27A 109.1 . . ?
C28 C27 H27B 109.1 . . ?
C26 C27 H27B 109.1 . . ?
H27A C27 H27B 107.8 . . ?
C29 C28 C27 110.8(9) . . ?
C29 C28 H28A 109.5 . . ?
C27 C28 H28A 109.5 . . ?
C29 C28 H28B 109.5 . . ?
C27 C28 H28B 109.5 . . ?
H28A C28 H28B 108.1 . . ?
C30 C29 C28 111.3(7) . . ?
C30 C29 H29A 109.4 . . ?
C28 C29 H29A 109.4 . . ?
C30 C29 H29B 109.4 . . ?
C28 C29 H29B 109.4 . . ?
H29A C29 H29B 108 . . ?
C29 C30 C31 111.3(8) . . ?
C29 C30 H30A 109.4 . . ?
C31 C30 H30A 109.4 . . ?
C29 C30 H30B 109.4 . . ?
C31 C30 H30B 109.4 . . ?
H30A C30 H30B 108 . . ?
C30 C31 C26 112.8(8) . . ?
C30 C31 H31A 109 . . ?
C26 C31 H31A 109 . . ?
C30 C31 H31B 109 . . ?
C26 C31 H31B 109 . . ?
H31A C31 H31B 107.8 . . ?
N3 C32 N4 125.0(6) . . ?
N3 C32 P2 131.6(5) . . ?
N4 C32 P2 103.4(5) . . ?
N3 C33 C35 109.3(5) . . ?
N3 C33 C34 110.3(5) . . ?
C35 C33 C34 110.0(6) . . ?
N3 C33 H33 109.1 . . ?
C35 C33 H33 109.1 . . ?
C34 C33 H33 109.1 . . ?
C33 C34 H34A 109.5 . . ?
C33 C34 H34B 109.5 . . ?
H34A C34 H34B 109.5 . . ?
C33 C34 H34C 109.5 . . ?
H34A C34 H34C 109.5 . . ?
H34B C34 H34C 109.5 . . ?
C33 C35 H35A 109.5 . . ?
C33 C35 H35B 109.5 . . ?
H35A C35 H35B 109.5 . . ?
C33 C35 H35C 109.5 . . ?
H35A C35 H35C 109.5 . . ?
H35B C35 H35C 109.5 . . ?
N4 C36 C37 109.6(6) . . ?
N4 C36 C38 112.2(6) . . ?
C37 C36 C38 109.9(6) . . ?
N4 C36 H36 108.3 . . ?
C37 C36 H36 108.3 . . ?
C38 C36 H36 108.3 . . ?
C36 C37 H37A 109.5 . . ?
C36 C37 H37B 109.5 . . ?
H37A C37 H37B 109.5 . . ?
C36 C37 H37C 109.5 . . ?
H37A C37 H37C 109.5 . . ?
H37B C37 H37C 109.5 . . ?
C36 C38 H38A 109.5 . . ?
C36 C38 H38B 109.5 . . ?
H38A C38 H38B 109.5 . . ?
C36 C38 H38C 109.5 . . ?
H38A C38 H38C 109.5 . . ?
H38B C38 H38C 109.5 . . ?
C40 C39 C44 109.2(6) . . ?
C40 C39 P3 109.5(4) . . ?
C44 C39 P3 112.6(5) . . ?
C40 C39 H39 108.5 . . ?
C44 C39 H39 108.5 . . ?
P3 C39 H39 108.5 . . ?
C39 C40 C41 111.8(6) . . ?
C39 C40 H40A 109.3 . . ?
C41 C40 H40A 109.3 . . ?
C39 C40 H40B 109.3 . . ?
C41 C40 H40B 109.3 . . ?
H40A C40 H40B 107.9 . . ?
C42 C41 C40 111.5(7) . . ?
C42 C41 H41A 109.3 . . ?
C40 C41 H41A 109.3 . . ?
C42 C41 H41B 109.3 . . ?
C40 C41 H41B 109.3 . . ?
H41A C41 H41B 108 . . ?
C41 C42 C43 111.9(8) . . ?
C41 C42 H42A 109.2 . . ?
C43 C42 H42A 109.2 . . ?
C41 C42 H42B 109.2 . . ?
C43 C42 H42B 109.2 . . ?
H42A C42 H42B 107.9 . . ?
C44 C43 C42 112.1(6) . . ?
C44 C43 H43A 109.2 . . ?
C42 C43 H43A 109.2 . . ?
C44 C43 H43B 109.2 . . ?
C42 C43 H43B 109.2 . . ?
H43A C43 H43B 107.9 . . ?
C43 C44 C39 111.7(6) . . ?
C43 C44 H44A 109.3 . . ?
C39 C44 H44A 109.3 . . ?
C43 C44 H44B 109.3 . . ?
C39 C44 H44B 109.3 . . ?
H44A C44 H44B 107.9 . . ?
C50 C45 C46 108.3(6) . . ?
C50 C45 P3 112.8(4) . . ?
C46 C45 P3 110.5(5) . . ?
C50 C45 H45 108.4 . . ?
C46 C45 H45 108.4 . . ?
P3 C45 H45 108.4 . . ?
C47 C46 C45 112.7(7) . . ?
C47 C46 H46A 109.1 . . ?
C45 C46 H46A 109.1 . . ?
C47 C46 H46B 109.1 . . ?
C45 C46 H46B 109.1 . . ?
H46A C46 H46B 107.8 . . ?
C48 C47 C46 111.3(7) . . ?
C48 C47 H47A 109.4 . . ?
C46 C47 H47A 109.4 . . ?
C48 C47 H47B 109.4 . . ?
C46 C47 H47B 109.4 . . ?
H47A C47 H47B 108 . . ?
C47 C48 C49 111.6(7) . . ?
C47 C48 H48A 109.3 . . ?
C49 C48 H48A 109.3 . . ?
C47 C48 H48B 109.3 . . ?
C49 C48 H48B 109.3 . . ?
H48A C48 H48B 108 . . ?
C48 C49 C50 110.3(7) . . ?
C48 C49 H49A 109.6 . . ?
C50 C49 H49A 109.6 . . ?
C48 C49 H49B 109.6 . . ?
C50 C49 H49B 109.6 . . ?
H49A C49 H49B 108.1 . . ?
C45 C50 C49 112.0(6) . . ?
C45 C50 H50A 109.2 . . ?
C49 C50 H50A 109.2 . . ?
C45 C50 H50B 109.2 . . ?
C49 C50 H50B 109.2 . . ?
H50A C50 H50B 107.9 . . ?
N5 C51 N6 125.6(5) . . ?
N5 C51 P3 131.2(5) . . ?
N6 C51 P3 103.2(5) . . ?
N5 C52 C54 111.4(6) . . ?
N5 C52 C53 109.5(5) . . ?
C54 C52 C53 110.7(6) . . ?
N5 C52 H52 108.4 . . ?
C54 C52 H52 108.4 . . ?
C53 C52 H52 108.4 . . ?
C52 C53 H53A 109.5 . . ?
C52 C53 H53B 109.5 . . ?
H53A C53 H53B 109.5 . . ?
C52 C53 H53C 109.5 . . ?
H53A C53 H53C 109.5 . . ?
H53B C53 H53C 109.5 . . ?
C52 C54 H54A 109.5 . . ?
C52 C54 H54B 109.5 . . ?
H54A C54 H54B 109.5 . . ?
C52 C54 H54C 109.5 . . ?
H54A C54 H54C 109.5 . . ?
H54B C54 H54C 109.5 . . ?
N6 C55 C57 109.9(5) . . ?
N6 C55 C56 109.1(6) . . ?
C57 C55 C56 111.3(6) . . ?
N6 C55 H55 108.8 . . ?
C57 C55 H55 108.8 . . ?
C56 C55 H55 108.8 . . ?
C55 C56 H56A 109.5 . . ?
C55 C56 H56B 109.5 . . ?
H56A C56 H56B 109.5 . . ?
C55 C56 H56C 109.5 . . ?
H56A C56 H56C 109.5 . . ?
H56B C56 H56C 109.5 . . ?
C55 C57 H57A 109.5 . . ?
C55 C57 H57B 109.5 . . ?
H57A C57 H57B 109.5 . . ?
C55 C57 H57C 109.5 . . ?
H57A C57 H57C 109.5 . . ?
H57B C57 H57C 109.5 . . ?
N1B Li1B N4B 143.5(7) . . ?
N1B Li1B P1B 67.0(4) . . ?
N4B Li1B P1B 143.4(6) . . ?
N5B Li2B N3B 145.2(7) . . ?
N5B Li2B P2B 142.6(6) . . ?
N3B Li2B P2B 67.3(4) . . ?
N6B Li3B N2B 142.4(6) . 2_666 ?
N6B Li3B P3B 68.2(3) . . ?
N2B Li3B P3B 147.9(6) 2_666 . ?
C7B P1B C1B 105.9(3) . . ?
C7B P1B C13B 108.4(3) . . ?
C1B P1B C13B 102.6(3) . . ?
C7B P1B Li1B 127.7(3) . . ?
C1B P1B Li1B 124.9(3) . . ?
C13B P1B Li1B 74.5(3) . . ?
C26B P2B C20B 106.6(3) . . ?
C26B P2B C32B 106.1(3) . . ?
C20B P2B C32B 104.9(3) . . ?
C26B P2B Li2B 127.1(4) . . ?
C20B P2B Li2B 124.5(3) . . ?
C32B P2B Li2B 75.4(3) . . ?
C45B P3B C39B 105.3(3) . . ?
C45B P3B C51B 107.0(3) . . ?
C39B P3B C51B 102.9(3) . . ?
C45B P3B Li3B 126.1(3) . . ?
C39B P3B Li3B 127.3(3) . . ?
C51B P3B Li3B 74.5(3) . . ?
C13B N1B C14B 118.2(5) . . ?
C13B N1B Li1B 113.2(5) . . ?
C14B N1B Li1B 128.6(6) . . ?
C13B N2B C17B 121.4(5) . . ?
C13B N2B Li3B 127.1(6) . 2_666 ?
C17B N2B Li3B 111.2(5) . 2_666 ?
C32B N3B C33B 117.8(6) . . ?
C32B N3B Li2B 113.9(5) . . ?
C33B N3B Li2B 128.3(5) . . ?
C32B N4B C36B 121.3(5) . . ?
C32B N4B Li1B 127.7(5) . . ?
C36B N4B Li1B 110.2(5) . . ?
C51B N5B C52B 121.3(5) . . ?
C51B N5B Li2B 126.2(5) . . ?
C52B N5B Li2B 111.7(5) . . ?
C51B N6B C55B 117.1(5) . . ?
C51B N6B Li3B 114.0(5) . . ?
C55B N6B Li3B 128.8(5) . . ?
C6B C1B C2B 108.6(6) . . ?
C6B C1B P1B 110.5(5) . . ?
C2B C1B P1B 112.6(5) . . ?
C6B C1B H1B 108.3 . . ?
C2B C1B H1B 108.3 . . ?
P1B C1B H1B 108.3 . . ?
C3B C2B C1B 112.5(7) . . ?
C3B C2B H2B1 109.1 . . ?
C1B C2B H2B1 109.1 . . ?
C3B C2B H2B2 109.1 . . ?
C1B C2B H2B2 109.1 . . ?
H2B1 C2B H2B2 107.8 . . ?
C2B C3B C4B 111.6(8) . . ?
C2B C3B H3B1 109.3 . . ?
C4B C3B H3B1 109.3 . . ?
C2B C3B H3B2 109.3 . . ?
C4B C3B H3B2 109.3 . . ?
H3B1 C3B H3B2 108 . . ?
C5B C4B C3B 110.8(7) . . ?
C5B C4B H4B1 109.5 . . ?
C3B C4B H4B1 109.5 . . ?
C5B C4B H4B2 109.5 . . ?
C3B C4B H4B2 109.5 . . ?
H4B1 C4B H4B2 108.1 . . ?
C6B C5B C4B 110.7(7) . . ?
C6B C5B H5B1 109.5 . . ?
C4B C5B H5B1 109.5 . . ?
C6B C5B H5B2 109.5 . . ?
C4B C5B H5B2 109.5 . . ?
H5B1 C5B H5B2 108.1 . . ?
C5B C6B C1B 112.8(7) . . ?
C5B C6B H6B1 109 . . ?
C1B C6B H6B1 109 . . ?
C5B C6B H6B2 109 . . ?
C1B C6B H6B2 109 . . ?
H6B1 C6B H6B2 107.8 . . ?
C8B C7B C12B 106.9(6) . . ?
C8B C7B P1B 111.2(5) . . ?
C12B C7B P1B 111.6(6) . . ?
C8B C7B H7B 109 . . ?
C12B C7B H7B 109 . . ?
P1B C7B H7B 109 . . ?
C7B C8B C9B 112.5(8) . . ?
C7B C8B H8B1 109.1 . . ?
C9B C8B H8B1 109.1 . . ?
C7B C8B H8B2 109.1 . . ?
C9B C8B H8B2 109.1 . . ?
H8B1 C8B H8B2 107.8 . . ?
C10B C9B C8B 111.0(8) . . ?
C10B C9B H9B1 109.4 . . ?
C8B C9B H9B1 109.4 . . ?
C10B C9B H9B2 109.4 . . ?
C8B C9B H9B2 109.4 . . ?
H9B1 C9B H9B2 108 . . ?
C9B C10B C11B 109.7(9) . . ?
C9B C10B H10C 109.7 . . ?
C11B C10B H10C 109.7 . . ?
C9B C10B H10D 109.7 . . ?
C11B C10B H10D 109.7 . . ?
H10C C10B H10D 108.2 . . ?
C10B C11B C12B 109.9(10) . . ?
C10B C11B H11C 109.7 . . ?
C12B C11B H11C 109.7 . . ?
C10B C11B H11D 109.7 . . ?
C12B C11B H11D 109.7 . . ?
H11C C11B H11D 108.2 . . ?
C7B C12B C11B 111.0(10) . . ?
C7B C12B H12C 109.4 . . ?
C11B C12B H12C 109.4 . . ?
C7B C12B H12D 109.4 . . ?
C11B C12B H12D 109.4 . . ?
H12C C12B H12D 108 . . ?
N1B C13B N2B 125.7(6) . . ?
N1B C13B P1B 104.2(4) . . ?
N2B C13B P1B 130.1(5) . . ?
N1B C14B C16B 110.6(5) . . ?
N1B C14B C15B 109.6(6) . . ?
C16B C14B C15B 110.5(6) . . ?
N1B C14B H14B 108.7 . . ?
C16B C14B H14B 108.7 . . ?
C15B C14B H14B 108.7 . . ?
C14B C15B H15D 109.5 . . ?
C14B C15B H15E 109.5 . . ?
H15D C15B H15E 109.5 . . ?
C14B C15B H15F 109.5 . . ?
H15D C15B H15F 109.5 . . ?
H15E C15B H15F 109.5 . . ?
C14B C16B H16D 109.5 . . ?
C14B C16B H16E 109.5 . . ?
H16D C16B H16E 109.5 . . ?
C14B C16B H16F 109.5 . . ?
H16D C16B H16F 109.5 . . ?
H16E C16B H16F 109.5 . . ?
N2B C17B C18B 109.1(6) . . ?
N2B C17B C19B 109.0(6) . . ?
C18B C17B C19B 110.5(5) . . ?
N2B C17B H17B 109.4 . . ?
C18B C17B H17B 109.4 . . ?
C19B C17B H17B 109.4 . . ?
C17B C18B H18D 109.5 . . ?
C17B C18B H18E 109.5 . . ?
H18D C18B H18E 109.5 . . ?
C17B C18B H18F 109.5 . . ?
H18D C18B H18F 109.5 . . ?
H18E C18B H18F 109.5 . . ?
C17B C19B H19D 109.5 . . ?
C17B C19B H19E 109.5 . . ?
H19D C19B H19E 109.5 . . ?
C17B C19B H19F 109.5 . . ?
H19D C19B H19F 109.5 . . ?
H19E C19B H19F 109.5 . . ?
C21B C20B C25B 108.7(6) . . ?
C21B C20B P2B 111.9(6) . . ?
C25B C20B P2B 109.4(4) . . ?
C21B C20B H20B 109 . . ?
C25B C20B H20B 109 . . ?
P2B C20B H20B 109 . . ?
C20B C21B C22B 112.7(8) . . ?
C20B C21B H21C 109 . . ?
C22B C21B H21C 109 . . ?
C20B C21B H21D 109 . . ?
C22B C21B H21D 109 . . ?
H21C C21B H21D 107.8 . . ?
C23B C22B C21B 112.3(6) . . ?
C23B C22B H22C 109.1 . . ?
C21B C22B H22C 109.1 . . ?
C23B C22B H22D 109.1 . . ?
C21B C22B H22D 109.1 . . ?
H22C C22B H22D 107.9 . . ?
C22B C23B C24B 112.1(7) . . ?
C22B C23B H23C 109.2 . . ?
C24B C23B H23C 109.2 . . ?
C22B C23B H23D 109.2 . . ?
C24B C23B H23D 109.2 . . ?
H23C C23B H23D 107.9 . . ?
C23B C24B C25B 111.3(8) . . ?
C23B C24B H24C 109.4 . . ?
C25B C24B H24C 109.4 . . ?
C23B C24B H24D 109.4 . . ?
C25B C24B H24D 109.4 . . ?
H24C C24B H24D 108 . . ?
C24B C25B C20B 113.0(7) . . ?
C24B C25B H25C 109 . . ?
C20B C25B H25C 109 . . ?
C24B C25B H25D 109 . . ?
C20B C25B H25D 109 . . ?
H25C C25B H25D 107.8 . . ?
C27B C26B C31B 108.1(6) . . ?
C27B C26B P2B 109.3(5) . . ?
C31B C26B P2B 110.9(5) . . ?
C27B C26B H26B 109.5 . . ?
C31B C26B H26B 109.5 . . ?
P2B C26B H26B 109.5 . . ?
C26B C27B C28B 111.3(7) . . ?
C26B C27B H27C 109.4 . . ?
C28B C27B H27C 109.4 . . ?
C26B C27B H27D 109.4 . . ?
C28B C27B H27D 109.4 . . ?
H27C C27B H27D 108 . . ?
C29B C28B C27B 111.1(8) . . ?
C29B C28B H28C 109.4 . . ?
C27B C28B H28C 109.4 . . ?
C29B C28B H28D 109.4 . . ?
C27B C28B H28D 109.4 . . ?
H28C C28B H28D 108 . . ?
C28B C29B C30B 111.5(8) . . ?
C28B C29B H29C 109.3 . . ?
C30B C29B H29C 109.3 . . ?
C28B C29B H29D 109.3 . . ?
C30B C29B H29D 109.3 . . ?
H29C C29B H29D 108 . . ?
C29B C30B C31B 111.8(7) . . ?
C29B C30B H30C 109.2 . . ?
C31B C30B H30C 109.2 . . ?
C29B C30B H30D 109.2 . . ?
C31B C30B H30D 109.2 . . ?
H30C C30B H30D 107.9 . . ?
C30B C31B C26B 112.1(7) . . ?
C30B C31B H31C 109.2 . . ?
C26B C31B H31C 109.2 . . ?
C30B C31B H31D 109.2 . . ?
C26B C31B H31D 109.2 . . ?
H31C C31B H31D 107.9 . . ?
N4B C32B N3B 126.7(6) . . ?
N4B C32B P2B 129.9(5) . . ?
N3B C32B P2B 103.3(5) . . ?
N3B C33B C35B 110.9(6) . . ?
N3B C33B C34B 108.5(6) . . ?
C35B C33B C34B 111.3(6) . . ?
N3B C33B H33B 108.7 . . ?
C35B C33B H33B 108.7 . . ?
C34B C33B H33B 108.7 . . ?
C33B C34B H34D 109.5 . . ?
C33B C34B H34E 109.5 . . ?
H34D C34B H34E 109.5 . . ?
C33B C34B H34F 109.5 . . ?
H34D C34B H34F 109.5 . . ?
H34E C34B H34F 109.5 . . ?
C33B C35B H35D 109.5 . . ?
C33B C35B H35E 109.5 . . ?
H35D C35B H35E 109.5 . . ?
C33B C35B H35F 109.5 . . ?
H35D C35B H35F 109.5 . . ?
H35E C35B H35F 109.5 . . ?
N4B C36B C38B 110.3(5) . . ?
N4B C36B C37B 109.5(5) . . ?
C38B C36B C37B 110.0(6) . . ?
N4B C36B H36B 109 . . ?
C38B C36B H36B 109 . . ?
C37B C36B H36B 109 . . ?
C36B C37B H37D 109.5 . . ?
C36B C37B H37E 109.5 . . ?
H37D C37B H37E 109.5 . . ?
C36B C37B H37F 109.5 . . ?
H37D C37B H37F 109.5 . . ?
H37E C37B H37F 109.5 . . ?
C36B C38B H38D 109.5 . . ?
C36B C38B H38E 109.5 . . ?
H38D C38B H38E 109.5 . . ?
C36B C38B H38F 109.5 . . ?
H38D C38B H38F 109.5 . . ?
H38E C38B H38F 109.5 . . ?
C44B C39B C40B 109.6(6) . . ?
C44B C39B P3B 109.3(4) . . ?
C40B C39B P3B 113.2(5) . . ?
C44B C39B H39B 108.2 . . ?
C40B C39B H39B 108.2 . . ?
P3B C39B H39B 108.2 . . ?
C39B C40B C41B 111.0(6) . . ?
C39B C40B H40C 109.4 . . ?
C41B C40B H40C 109.4 . . ?
C39B C40B H40D 109.4 . . ?
C41B C40B H40D 109.4 . . ?
H40C C40B H40D 108 . . ?
C42B C41B C40B 112.4(6) . . ?
C42B C41B H41C 109.1 . . ?
C40B C41B H41C 109.1 . . ?
C42B C41B H41D 109.1 . . ?
C40B C41B H41D 109.1 . . ?
H41C C41B H41D 107.9 . . ?
C43B C42B C41B 111.2(7) . . ?
C43B C42B H42C 109.4 . . ?
C41B C42B H42C 109.4 . . ?
C43B C42B H42D 109.4 . . ?
C41B C42B H42D 109.4 . . ?
H42C C42B H42D 108 . . ?
C42B C43B C44B 111.9(7) . . ?
C42B C43B H43C 109.2 . . ?
C44B C43B H43C 109.2 . . ?
C42B C43B H43D 109.2 . . ?
C44B C43B H43D 109.2 . . ?
H43C C43B H43D 107.9 . . ?
C43B C44B C39B 111.6(6) . . ?
C43B C44B H44C 109.3 . . ?
C39B C44B H44C 109.3 . . ?
C43B C44B H44D 109.3 . . ?
C39B C44B H44D 109.3 . . ?
H44C C44B H44D 108 . . ?
C50B C45B C46B 108.8(5) . . ?
C50B C45B P3B 111.8(4) . . ?
C46B C45B P3B 111.2(5) . . ?
C50B C45B H45B 108.3 . . ?
C46B C45B H45B 108.3 . . ?
P3B C45B H45B 108.3 . . ?
C45B C46B C47B 111.1(7) . . ?
C45B C46B H46C 109.4 . . ?
C47B C46B H46C 109.4 . . ?
C45B C46B H46D 109.4 . . ?
C47B C46B H46D 109.4 . . ?
H46C C46B H46D 108 . . ?
C48B C47B C46B 111.2(7) . . ?
C48B C47B H47C 109.4 . . ?
C46B C47B H47C 109.4 . . ?
C48B C47B H47D 109.4 . . ?
C46B C47B H47D 109.4 . . ?
H47C C47B H47D 108 . . ?
C47B C48B C49B 110.3(7) . . ?
C47B C48B H48C 109.6 . . ?
C49B C48B H48C 109.6 . . ?
C47B C48B H48D 109.6 . . ?
C49B C48B H48D 109.6 . . ?
H48C C48B H48D 108.1 . . ?
C50B C49B C48B 112.0(8) . . ?
C50B C49B H49C 109.2 . . ?
C48B C49B H49C 109.2 . . ?
C50B C49B H49D 109.2 . . ?
C48B C49B H49D 109.2 . . ?
H49C C49B H49D 107.9 . . ?
C49B C50B C45B 110.7(6) . . ?
C49B C50B H50C 109.5 . . ?
C45B C50B H50C 109.5 . . ?
C49B C50B H50D 109.5 . . ?
C45B C50B H50D 109.5 . . ?
H50C C50B H50D 108.1 . . ?
N5B C51B N6B 127.0(6) . . ?
N5B C51B P3B 130.2(5) . . ?
N6B C51B P3B 102.8(5) . . ?
N5B C52B C54B 109.5(6) . . ?
N5B C52B C53B 110.0(6) . . ?
C54B C52B C53B 110.3(6) . . ?
N5B C52B H52B 109 . . ?
C54B C52B H52B 109 . . ?
C53B C52B H52B 109 . . ?
C52B C53B H53D 109.5 . . ?
C52B C53B H53E 109.5 . . ?
H53D C53B H53E 109.5 . . ?
C52B C53B H53F 109.5 . . ?
H53D C53B H53F 109.5 . . ?
H53E C53B H53F 109.5 . . ?
C52B C54B H54D 109.5 . . ?
C52B C54B H54E 109.5 . . ?
H54D C54B H54E 109.5 . . ?
C52B C54B H54F 109.5 . . ?
H54D C54B H54F 109.5 . . ?
H54E C54B H54F 109.5 . . ?
N6B C55B C57B 108.9(5) . . ?
N6B C55B C56B 110.0(6) . . ?
C57B C55B C56B 111.4(6) . . ?
N6B C55B H55B 108.8 . . ?
C57B C55B H55B 108.8 . . ?
C56B C55B H55B 108.8 . . ?
C55B C56B H56D 109.5 . . ?
C55B C56B H56E 109.5 . . ?
H56D C56B H56E 109.5 . . ?
C55B C56B H56F 109.5 . . ?
H56D C56B H56F 109.5 . . ?
H56E C56B H56F 109.5 . . ?
C55B C57B H57D 109.5 . . ?
C55B C57B H57E 109.5 . . ?
H57D C57B H57E 109.5 . . ?
C55B C57B H57F 109.5 . . ?
H57D C57B H57F 109.5 . . ?
H57E C57B H57F 109.5 . . ?
C7S C1S C8S 179.5(14) . . ?
C7S C1S C9S 60.6(7) . . ?
C8S C1S C9S 118.9(10) . . ?
C7S C1S C6S 120.3(10) . . ?
C8S C1S C6S 60.1(7) . . ?
C9S C1S C6S 176(4) . . ?
C7S C1S C10S 61.2(7) . . ?
C8S C1S C10S 119.2(11) . . ?
C9S C1S C10S 121.7(10) . . ?
C6S C1S C10S 59.1(7) . . ?
C7S C1S C2S 119.5(10) . . ?
C8S C1S C2S 60.1(6) . . ?
C9S C1S C2S 58.9(7) . . ?
C6S C1S C2S 120.1(9) . . ?
C10S C1S C2S 179(3) . . ?
C3S C2S C9S 175.9(18) . . ?
C3S C2S C8S 60.3(7) . . ?
C9S C2S C8S 117.5(9) . . ?
C3S C2S C1S 117.9(10) . . ?
C9S C2S C1S 59.6(7) . . ?
C8S C2S C1S 58.0(6) . . ?
C2S C3S C4S 119.1(11) . . ?
C2S C3S C8S 60.5(7) . . ?
C4S C3S C8S 58.7(7) . . ?
C8S C4S C5S 61.9(8) . . ?
C8S C4S C3S 61.1(7) . . ?
C5S C4S C3S 122.9(11) . . ?
C6S C5S C4S 119.2(12) . . ?
C6S C5S C8S 60.4(7) . . ?
C4S C5S C8S 58.8(8) . . ?
C5S C6S C8S 61.4(7) . . ?
C5S C6S C10S 178(2) . . ?
C8S C6S C10S 119.7(11) . . ?
C5S C6S C1S 120.0(10) . . ?
C8S C6S C1S 58.6(7) . . ?
C10S C6S C1S 61.1(8) . . ?
C1S C7S C9S 61.3(7) . . ?
C1S C7S C10S 61.8(7) . . ?
C9S C7S C10S 122.9(10) . . ?
C4S C8S C1S 177(2) . . ?
C4S C8S C6S 117.5(9) . . ?
C1S C8S C6S 61.2(9) . . ?
C4S C8S C3S 60.2(7) . . ?
C1S C8S C3S 120.8(10) . . ?
C6S C8S C3S 175.5(18) . . ?
C4S C8S C2S 119.3(9) . . ?
C1S C8S C2S 62.0(7) . . ?
C6S C8S C2S 123.2(10) . . ?
C3S C8S C2S 59.2(7) . . ?
C4S C8S C5S 59.3(7) . . ?
C1S C8S C5S 119.5(11) . . ?
C6S C8S C5S 58.2(7) . . ?
C3S C8S C5S 119.5(10) . . ?
C2S C8S C5S 178.3(16) . . ?
C2S C9S C7S 119.6(11) . . ?
C2S C9S C1S 61.5(7) . . ?
C7S C9S C1S 58.1(7) . . ?
C6S C10S C7S 116.8(11) . . ?
C6S C10S C1S 59.8(10) . . ?
C7S C10S C1S 57.0(7) . . ?
C17S C11S C12S 120.9(14) . . ?
C17S C11S C16S 119.1(14) . . ?
C12S C11S C16S 120 . . ?
C13S C12S C11S 120 . . ?
C13S C12S H12S 120 . . ?
C11S C12S H12S 120 . . ?
C14S C13S C12S 120 . . ?
C14S C13S H13S 120 . . ?
C12S C13S H13S 120 . . ?
C15S C14S C13S 120 . . ?
C15S C14S H14S 120 . . ?
C13S C14S H14S 120 . . ?
C14S C15S C16S 120 . . ?
C14S C15S H15S 120 . . ?
C16S C15S H15S 120 . . ?
C15S C16S C11S 120 . . ?
C15S C16S H16S 120 . . ?
C11S C16S H16S 120 . . ?
C11S C17S H17A 109.5 . . ?
C11S C17S H17C 109.5 . . ?
H17A C17S H17C 109.5 . . ?
C11S C17S H17D 109.5 . . ?
H17A C17S H17D 109.5 . . ?
H17C C17S H17D 109.5 . . ?
C11S C17S H17E 109.5 . . ?
H17A C17S H17E 141.1 . . ?
H17C C17S H17E 56.3 . . ?
H17D C17S H17E 56.3 . . ?
C11S C17S H17F 109.5 . . ?
H17A C17S H17F 56.3 . . ?
H17C C17S H17F 141.1 . . ?
H17D C17S H17F 56.3 . . ?
H17E C17S H17F 109.5 . . ?
C11S C17S H17G 109.5 . . ?
H17A C17S H17G 56.3 . . ?
H17C C17S H17G 56.3 . . ?
H17D C17S H17G 141.1 . . ?
H17E C17S H17G 109.5 . . ?
H17F C17S H17G 109.5 . . ?
C19S C18S C26S 62.7(7) . . ?
C19S C18S C23S 116.1(9) . . ?
C26S C18S C23S 175(3) . . ?
C19S C18S C27S 177(2) . . ?
C26S C18S C27S 118.9(10) . . ?
C23S C18S C27S 62.0(7) . . ?
C19S C18S C25S 58.6(7) . . ?
C26S C18S C25S 120.7(10) . . ?
C23S C18S C25S 59.1(7) . . ?
C27S C18S C25S 120.1(10) . . ?
C19S C18S C24S 122.0(9) . . ?
C26S C18S C24S 59.6(7) . . ?
C23S C18S C24S 120.9(9) . . ?
C27S C18S C24S 59.4(7) . . ?
C25S C18S C24S 177(3) . . ?
C18S C19S C25S 63.8(7) . . ?
C18S C19S C20S 125.0(9) . . ?
C25S C19S C20S 61.3(7) . . ?
C18S C19S C26S 59.2(7) . . ?
C25S C19S C26S 122.4(11) . . ?
C20S C19S C26S 175.0(15) . . ?
C21S C20S C19S 117.6(10) . . ?
C21S C20S C25S 60.7(7) . . ?
C19S C20S C25S 58.1(7) . . ?
C22S C21S C20S 119.2(10) . . ?
C22S C21S C25S 59.3(7) . . ?
C20S C21S C25S 60.1(7) . . ?
C21S C22S C25S 61.6(8) . . ?
C21S C22S C23S 119.1(12) . . ?
C25S C22S C23S 59.1(8) . . ?
C18S C23S C25S 62.7(7) . . ?
C18S C23S C27S 59.2(7) . . ?
C25S C23S C27S 120.9(12) . . ?
C18S C23S C22S 121.8(10) . . ?
C25S C23S C22S 59.3(7) . . ?
C27S C23S C22S 174(3) . . ?
C26S C24S C27S 115.3(11) . . ?
C26S C24S C18S 57.3(7) . . ?
C27S C24S C18S 58.0(7) . . ?
C19S C25S C23S 114.4(14) . . ?
C19S C25S C22S 164(4) . . ?
C23S C25S C22S 61.7(8) . . ?
C19S C25S C20S 60.5(7) . . ?
C23S C25S C20S 163(4) . . ?
C22S C25S C20S 118.1(13) . . ?
C19S C25S C21S 118.5(14) . . ?
C23S C25S C21S 119.2(15) . . ?
C22S C25S C21S 59.1(8) . . ?
C20S C25S C21S 59.2(7) . . ?
C19S C25S C18S 57.6(7) . . ?
C23S C25S C18S 58.3(7) . . ?
C22S C25S C18S 119.8(12) . . ?
C20S C25S C18S 118.0(12) . . ?
C21S C25S C18S 164(4) . . ?
C18S C26S C24S 63.1(8) . . ?
C18S C26S C19S 58.2(7) . . ?
C24S C26S C19S 121.0(12) . . ?
C18S C27S C24S 62.6(8) . . ?
C18S C27S C23S 58.7(8) . . ?
C24S C27S C23S 120.8(12) . . ?
C34S C28S C29S 111.0(12) . . ?
C34S C28S C33S 129.0(12) . . ?
C29S C28S C33S 120 . . ?
C30S C29S C28S 120 . . ?
C30S C29S H29S 120 . . ?
C28S C29S H29S 120 . . ?
C29S C30S C31S 120 . . ?
C29S C30S H30S 120 . . ?
C31S C30S H30S 120 . . ?
C32S C31S C30S 120 . . ?
C32S C31S H31S 120 . . ?
C30S C31S H31S 120 . . ?
C31S C32S C33S 120 . . ?
C31S C32S H32S 120 . . ?
C33S C32S H32S 120 . . ?
C32S C33S C28S 120 . . ?
C32S C33S H33S 120 . . ?
C28S C33S H33S 120 . . ?
C28S C34S H34G 109.5 . . ?
C28S C34S H34H 109.5 . . ?
H34G C34S H34H 109.5 . . ?
C28S C34S H34I 109.5 . . ?
H34G C34S H34I 109.5 . . ?
H34H C34S H34I 109.5 . . ?
C28S C34S H34J 109.5 . . ?
H34G C34S H34J 141.1 . . ?
H34H C34S H34J 56.3 . . ?
H34I C34S H34J 56.3 . . ?
C28S C34S H34K 109.5 . . ?
H34G C34S H34K 56.3 . . ?
H34H C34S H34K 141.1 . . ?
H34I C34S H34K 56.3 . . ?
H34J C34S H34K 109.5 . . ?
C28S C34S H34L 109.5 . . ?
H34G C34S H34L 56.3 . . ?
H34H C34S H34L 56.3 . . ?
H34I C34S H34L 141.1 . . ?
H34J C34S H34L 109.5 . . ?
H34K C34S H34L 109.5 . . ?

loop_
_geom_bond_atom_site_label_1
_geom_bond_atom_site_label_2
_geom_bond_distance
_geom_bond_site_symmetry_2
_geom_bond_publ_flag
Li1 N4 1.968(14) . ?
Li1 N5 1.978(13) . ?
Li1 P2 2.681(11) . ?
Li2 N1 1.937(12) . ?
Li2 N3 1.974(12) . ?
Li2 P1 2.600(12) . ?
Li3 N6 1.965(12) 2 ?
Li3 N2 1.987(12) . ?
Li3 P3 2.616(10) 2 ?
P1 C1 1.858(7) . ?
P1 C7 1.862(7) . ?
P1 C13 1.880(7) . ?
P2 C20 1.855(7) . ?
P2 C32 1.879(7) . ?
P2 C26 1.889(7) . ?
P3 C45 1.851(7) . ?
P3 C39 1.864(6) . ?
P3 C51 1.891(6) . ?
P3 Li3 2.616(10) 2 ?
N1 C13 1.341(8) . ?
N1 C14 1.462(8) . ?
N2 C13 1.321(7) . ?
N2 C17 1.472(8) . ?
N3 C32 1.315(8) . ?
N3 C33 1.460(8) . ?
N4 C32 1.345(8) . ?
N4 C36 1.469(8) . ?
N5 C51 1.327(8) . ?
N5 C52 1.474(8) . ?
N6 C51 1.354(8) . ?
N6 C55 1.458(8) . ?
N6 Li3 1.965(12) 2 ?
C1 C2 1.528(10) . ?
C1 C6 1.532(9) . ?
C1 H1 1 . ?
C2 C3 1.519(11) . ?
C2 H2A 0.99 . ?
C2 H2B 0.99 . ?
C3 C4 1.512(12) . ?
C3 H3A 0.99 . ?
C3 H3B 0.99 . ?
C4 C5 1.518(13) . ?
C4 H4A 0.99 . ?
C4 H4B 0.99 . ?
C5 C6 1.525(10) . ?
C5 H5A 0.99 . ?
C5 H5B 0.99 . ?
C6 H6A 0.99 . ?
C6 H6B 0.99 . ?
C7 C8 1.519(9) . ?
C7 C12 1.527(9) . ?
C7 H7 1 . ?
C8 C9 1.536(10) . ?
C8 H8A 0.99 . ?
C8 H8B 0.99 . ?
C9 C10 1.518(11) . ?
C9 H9A 0.99 . ?
C9 H9B 0.99 . ?
C10 C11 1.491(11) . ?
C10 H10A 0.99 . ?
C10 H10B 0.99 . ?
C11 C12 1.518(10) . ?
C11 H11A 0.99 . ?
C11 H11B 0.99 . ?
C12 H12A 0.99 . ?
C12 H12B 0.99 . ?
C14 C15 1.514(9) . ?
C14 C16 1.521(10) . ?
C14 H14 1 . ?
C15 H15A 0.98 . ?
C15 H15B 0.98 . ?
C15 H15C 0.98 . ?
C16 H16A 0.98 . ?
C16 H16B 0.98 . ?
C16 H16C 0.98 . ?
C17 C19 1.532(9) . ?
C17 C18 1.532(9) . ?
C17 H17 1 . ?
C18 H18A 0.98 . ?
C18 H18B 0.98 . ?
C18 H18C 0.98 . ?
C19 H19A 0.98 . ?
C19 H19B 0.98 . ?
C19 H19C 0.98 . ?
C20 C25 1.518(10) . ?
C20 C21 1.518(11) . ?
C20 H20 1 . ?
C21 C22 1.549(13) . ?
C21 H21A 0.99 . ?
C21 H21B 0.99 . ?
C22 C23 1.494(14) . ?
C22 H22A 0.99 . ?
C22 H22B 0.99 . ?
C23 C24 1.500(13) . ?
C23 H23A 0.99 . ?
C23 H23B 0.99 . ?
C24 C25 1.533(11) . ?
C24 H24A 0.99 . ?
C24 H24B 0.99 . ?
C25 H25A 0.99 . ?
C25 H25B 0.99 . ?
C26 C31 1.521(11) . ?
C26 C27 1.538(10) . ?
C26 H26 1 . ?
C27 C28 1.513(10) . ?
C27 H27A 0.99 . ?
C27 H27B 0.99 . ?
C28 C29 1.508(14) . ?
C28 H28A 0.99 . ?
C28 H28B 0.99 . ?
C29 C30 1.504(14) . ?
C29 H29A 0.99 . ?
C29 H29B 0.99 . ?
C30 C31 1.514(12) . ?
C30 H30A 0.99 . ?
C30 H30B 0.99 . ?
C31 H31A 0.99 . ?
C31 H31B 0.99 . ?
C33 C35 1.517(10) . ?
C33 C34 1.522(9) . ?
C33 H33 1 . ?
C34 H34A 0.98 . ?
C34 H34B 0.98 . ?
C34 H34C 0.98 . ?
C35 H35A 0.98 . ?
C35 H35B 0.98 . ?
C35 H35C 0.98 . ?
C36 C37 1.515(9) . ?
C36 C38 1.526(10) . ?
C36 H36 1 . ?
C37 H37A 0.98 . ?
C37 H37B 0.98 . ?
C37 H37C 0.98 . ?
C38 H38A 0.98 . ?
C38 H38B 0.98 . ?
C38 H38C 0.98 . ?
C39 C40 1.525(10) . ?
C39 C44 1.536(9) . ?
C39 H39 1 . ?
C40 C41 1.531(10) . ?
C40 H40A 0.99 . ?
C40 H40B 0.99 . ?
C41 C42 1.502(11) . ?
C41 H41A 0.99 . ?
C41 H41B 0.99 . ?
C42 C43 1.521(11) . ?
C42 H42A 0.99 . ?
C42 H42B 0.99 . ?
C43 C44 1.513(10) . ?
C43 H43A 0.99 . ?
C43 H43B 0.99 . ?
C44 H44A 0.99 . ?
C44 H44B 0.99 . ?
C45 C50 1.525(10) . ?
C45 C46 1.538(9) . ?
C45 H45 1 . ?
C46 C47 1.524(11) . ?
C46 H46A 0.99 . ?
C46 H46B 0.99 . ?
C47 C48 1.504(12) . ?
C47 H47A 0.99 . ?
C47 H47B 0.99 . ?
C48 C49 1.526(11) . ?
C48 H48A 0.99 . ?
C48 H48B 0.99 . ?
C49 C50 1.535(10) . ?
C49 H49A 0.99 . ?
C49 H49B 0.99 . ?
C50 H50A 0.99 . ?
C50 H50B 0.99 . ?
C52 C54 1.496(10) . ?
C52 C53 1.516(9) . ?
C52 H52 1 . ?
C53 H53A 0.98 . ?
C53 H53B 0.98 . ?
C53 H53C 0.98 . ?
C54 H54A 0.98 . ?
C54 H54B 0.98 . ?
C54 H54C 0.98 . ?
C55 C57 1.518(9) . ?
C55 C56 1.521(10) . ?
C55 H55 1 . ?
C56 H56A 0.98 . ?
C56 H56B 0.98 . ?
C56 H56C 0.98 . ?
C57 H57A 0.98 . ?
C57 H57B 0.98 . ?
C57 H57C 0.98 . ?
Li1B N1B 1.952(12) . ?
Li1B N4B 1.955(12) . ?
Li1B P1B 2.580(12) . ?
Li2B N5B 1.948(12) . ?
Li2B N3B 1.953(13) . ?
Li2B P2B 2.551(11) . ?
Li3B N6B 1.909(13) . ?
Li3B N2B 1.954(12) 2_666 ?
Li3B P3B 2.565(10) . ?
P1B C7B 1.836(7) . ?
P1B C1B 1.864(7) . ?
P1B C13B 1.885(6) . ?
P2B C26B 1.858(7) . ?
P2B C20B 1.862(7) . ?
P2B C32B 1.891(6) . ?
P3B C45B 1.852(7) . ?
P3B C39B 1.853(6) . ?
P3B C51B 1.899(6) . ?
N1B C13B 1.325(8) . ?
N1B C14B 1.479(8) . ?
N2B C13B 1.325(7) . ?
N2B C17B 1.470(8) . ?
N2B Li3B 1.954(12) 2_666 ?
N3B C32B 1.323(8) . ?
N3B C33B 1.459(8) . ?
N4B C32B 1.321(8) . ?
N4B C36B 1.467(8) . ?
N5B C51B 1.310(8) . ?
N5B C52B 1.462(8) . ?
N6B C51B 1.354(8) . ?
N6B C55B 1.469(8) . ?
C1B C6B 1.517(10) . ?
C1B C2B 1.525(10) . ?
C1B H1B 1 . ?
C2B C3B 1.501(12) . ?
C2B H2B1 0.99 . ?
C2B H2B2 0.99 . ?
C3B C4B 1.523(12) . ?
C3B H3B1 0.99 . ?
C3B H3B2 0.99 . ?
C4B C5B 1.517(12) . ?
C4B H4B1 0.99 . ?
C4B H4B2 0.99 . ?
C5B C6B 1.512(10) . ?
C5B H5B1 0.99 . ?
C5B H5B2 0.99 . ?
C6B H6B1 0.99 . ?
C6B H6B2 0.99 . ?
C7B C8B 1.511(10) . ?
C7B C12B 1.515(11) . ?
C7B H7B 1 . ?
C8B C9B 1.524(11) . ?
C8B H8B1 0.99 . ?
C8B H8B2 0.99 . ?
C9B C10B 1.495(13) . ?
C9B H9B1 0.99 . ?
C9B H9B2 0.99 . ?
C10B C11B 1.504(15) . ?
C10B H10C 0.99 . ?
C10B H10D 0.99 . ?
C11B C12B 1.544(16) . ?
C11B H11C 0.99 . ?
C11B H11D 0.99 . ?
C12B H12C 0.99 . ?
C12B H12D 0.99 . ?
C14B C16B 1.504(10) . ?
C14B C15B 1.545(10) . ?
C14B H14B 1 . ?
C15B H15D 0.98 . ?
C15B H15E 0.98 . ?
C15B H15F 0.98 . ?
C16B H16D 0.98 . ?
C16B H16E 0.98 . ?
C16B H16F 0.98 . ?
C17B C18B 1.529(9) . ?
C17B C19B 1.536(10) . ?
C17B H17B 1 . ?
C18B H18D 0.98 . ?
C18B H18E 0.98 . ?
C18B H18F 0.98 . ?
C19B H19D 0.98 . ?
C19B H19E 0.98 . ?
C19B H19F 0.98 . ?
C20B C21B 1.514(10) . ?
C20B C25B 1.527(10) . ?
C20B H20B 1 . ?
C21B C22B 1.522(12) . ?
C21B H21C 0.99 . ?
C21B H21D 0.99 . ?
C22B C23B 1.497(12) . ?
C22B H22C 0.99 . ?
C22B H22D 0.99 . ?
C23B C24B 1.508(12) . ?
C23B H23C 0.99 . ?
C23B H23D 0.99 . ?
C24B C25B 1.517(10) . ?
C24B H24C 0.99 . ?
C24B H24D 0.99 . ?
C25B H25C 0.99 . ?
C25B H25D 0.99 . ?
C26B C27B 1.514(10) . ?
C26B C31B 1.526(10) . ?
C26B H26B 1 . ?
C27B C28B 1.533(10) . ?
C27B H27C 0.99 . ?
C27B H27D 0.99 . ?
C28B C29B 1.495(13) . ?
C28B H28C 0.99 . ?
C28B H28D 0.99 . ?
C29B C30B 1.496(13) . ?
C29B H29C 0.99 . ?
C29B H29D 0.99 . ?
C30B C31B 1.521(12) . ?
C30B H30C 0.99 . ?
C30B H30D 0.99 . ?
C31B H31C 0.99 . ?
C31B H31D 0.99 . ?
C33B C35B 1.523(11) . ?
C33B C34B 1.542(10) . ?
C33B H33B 1 . ?
C34B H34D 0.98 . ?
C34B H34E 0.98 . ?
C34B H34F 0.98 . ?
C35B H35D 0.98 . ?
C35B H35E 0.98 . ?
C35B H35F 0.98 . ?
C36B C38B 1.519(10) . ?
C36B C37B 1.538(8) . ?
C36B H36B 1 . ?
C37B H37D 0.98 . ?
C37B H37E 0.98 . ?
C37B H37F 0.98 . ?
C38B H38D 0.98 . ?
C38B H38E 0.98 . ?
C38B H38F 0.98 . ?
C39B C44B 1.531(10) . ?
C39B C40B 1.534(9) . ?
C39B H39B 1 . ?
C40B C41B 1.536(10) . ?
C40B H40C 0.99 . ?
C40B H40D 0.99 . ?
C41B C42B 1.516(11) . ?
C41B H41C 0.99 . ?
C41B H41D 0.99 . ?
C42B C43B 1.508(10) . ?
C42B H42C 0.99 . ?
C42B H42D 0.99 . ?
C43B C44B 1.518(10) . ?
C43B H43C 0.99 . ?
C43B H43D 0.99 . ?
C44B H44C 0.99 . ?
C44B H44D 0.99 . ?
C45B C50B 1.525(10) . ?
C45B C46B 1.527(9) . ?
C45B H45B 1 . ?
C46B C47B 1.547(10) . ?
C46B H46C 0.99 . ?
C46B H46D 0.99 . ?
C47B C48B 1.504(12) . ?
C47B H47C 0.99 . ?
C47B H47D 0.99 . ?
C48B C49B 1.519(12) . ?
C48B H48C 0.99 . ?
C48B H48D 0.99 . ?
C49B C50B 1.507(11) . ?
C49B H49C 0.99 . ?
C49B H49D 0.99 . ?
C50B H50C 0.99 . ?
C50B H50D 0.99 . ?
C52B C54B 1.518(9) . ?
C52B C53B 1.528(10) . ?
C52B H52B 1 . ?
C53B H53D 0.98 . ?
C53B H53E 0.98 . ?
C53B H53F 0.98 . ?
C54B H54D 0.98 . ?
C54B H54E 0.98 . ?
C54B H54F 0.98 . ?
C55B C57B 1.517(9) . ?
C55B C56B 1.533(10) . ?
C55B H55B 1 . ?
C56B H56D 0.98 . ?
C56B H56E 0.98 . ?
C56B H56F 0.98 . ?
C57B H57D 0.98 . ?
C57B H57E 0.98 . ?
C57B H57F 0.98 . ?
C1S C7S 1.348(13) . ?
C1S C8S 1.363(12) . ?
C1S C9S 1.392(14) . ?
C1S C6S 1.399(19) . ?
C1S C10S 1.416(13) . ?
C1S C2S 1.419(13) . ?
C2S C3S 1.375(14) . ?
C2S C9S 1.383(12) . ?
C2S C8S 1.393(11) . ?
C3S C4S 1.378(14) . ?
C3S C8S 1.390(14) . ?
C4S C8S 1.356(12) . ?
C4S C5S 1.363(14) . ?
C5S C6S 1.353(14) . ?
C5S C8S 1.398(14) . ?
C6S C8S 1.384(11) . ?
C6S C10S 1.389(11) . ?
C7S C9S 1.383(12) . ?
C7S C10S 1.409(12) . ?
C11S C17S 1.35(2) . ?
C11S C12S 1.39 . ?
C11S C16S 1.39 . ?
C12S C13S 1.39 . ?
C12S H12S 0.95 . ?
C13S C14S 1.39 . ?
C13S H13S 0.95 . ?
C14S C15S 1.39 . ?
C14S H14S 0.95 . ?
C15S C16S 1.39 . ?
C15S H15S 0.95 . ?
C16S H16S 0.95 . ?
C17S H17A 0.98 . ?
C17S H17C 0.98 . ?
C17S H17D 0.98 . ?
C17S H17E 0.98 . ?
C17S H17F 0.98 . ?
C17S H17G 0.98 . ?
C18S C19S 1.350(12) . ?
C18S C26S 1.365(14) . ?
C18S C23S 1.374(12) . ?
C18S C27S 1.381(14) . ?
C18S C25S 1.435(13) . ?
C18S C24S 1.445(12) . ?
C19S C25S 1.365(13) . ?
C19S C20S 1.399(11) . ?
C19S C26S 1.412(14) . ?
C20S C21S 1.398(12) . ?
C20S C25S 1.410(14) . ?
C21S C22S 1.384(14) . ?
C21S C25S 1.419(14) . ?
C22S C25S 1.388(14) . ?
C22S C23S 1.421(13) . ?
C23S C25S 1.385(14) . ?
C23S C27S 1.420(14) . ?
C24S C26S 1.398(14) . ?
C24S C27S 1.402(14) . ?
C28S C34S 1.34(2) . ?
C28S C29S 1.39 . ?
C28S C33S 1.39 . ?
C29S C30S 1.39 . ?
C29S H29S 0.95 . ?
C30S C31S 1.39 . ?
C30S H30S 0.95 . ?
C31S C32S 1.39 . ?
C31S H31S 0.95 . ?
C32S C33S 1.39 . ?
C32S H32S 0.95 . ?
C33S H33S 0.95 . ?
C34S H34G 0.98 . ?
C34S H34H 0.98 . ?
C34S H34I 0.98 . ?
C34S H34J 0.98 . ?
C34S H34K 0.98 . ?
C34S H34L 0.98 . ?
